data_7116649
loop_
_publ_author_name
'Yusuke Kita'
'Kosuke Higashida'
'Kenta Yamaji'
'Atsuhiro Iimuro'
'Kazushi Mashima'

_publ_section_title
;
 Asymmetric hydrogenation of quinazolinium salts catalysed by
 halide-bridged dinuclear iridium complexes bearing chiral diphosphine
 ligands
;
_journal_name_full Chem.Commun.
_journal_page_first 4380
_journal_paper_doi 10.1039/C5cc00258C
_journal_volume 51
_journal_year 2015
_chemical_absolute_configuration 'CHOOSE rm ad rmad syn or unk'
_chemical_formula_moiety '2(C33 H38 Br Ir N2), C6'
_chemical_formula_sum 'C72 H76 Br2 Ir2 N4'
_chemical_formula_weight 1541.67
_space_group_crystal_system monoclinic
_space_group_IT_number 4
_space_group_name_Hall 'P 2yb'
_space_group_name_H-M_alt 'P 1 21 1'
_symmetry_space_group_name_Hall 'P 2yb'
_symmetry_space_group_name_H-M 'P 1 21 1'
_atom_sites_solution_hydrogens geom
_atom_sites_solution_primary direct
_atom_sites_solution_secondary difmap
_audit_update_record
;
2015-01-09 deposited with the CCDC.
2015-02-03 downloaded from the CCDC.
;
_cell_angle_alpha 90.0000
_cell_angle_beta 94.1029(10)
_cell_angle_gamma 90.0000
_cell_formula_units_Z 2
_cell_length_a 14.4388(5)
_cell_length_b 14.3302(5)
_cell_length_c 14.9599(5)
_cell_measurement_reflns_used 62984
_cell_measurement_temperature 113
_cell_measurement_theta_max 27.43
_cell_measurement_theta_min 3.05
_cell_volume 3087.43(18)
_computing_cell_refinement 'RAPID AUTO'
_computing_data_collection 'RAPID AUTO (Rigaku, ????)'
_computing_data_reduction 'RAPID AUTO'
_computing_molecular_graphics 'CrystalStructure 4.1'
_computing_publication_material 'CrystalStructure 4.1 (Rigaku, 2014)'
_computing_structure_refinement 'SHELXL2013 (Sheldrick, 2008)'
_computing_structure_solution 'Il Milione (Burla, et al., 2007)'
_diffrn_ambient_temperature 113
_diffrn_detector_area_resol_mean 10.000
_diffrn_measured_fraction_theta_full 0.998
_diffrn_measured_fraction_theta_max 0.998
_diffrn_measurement_device_type 'Rigaku R-AXIS RAPID'
_diffrn_measurement_method \w
_diffrn_radiation_type 'Mo K\a'
_diffrn_radiation_wavelength 0.71075
_diffrn_reflns_av_R_equivalents 0.0774
_diffrn_reflns_Laue_measured_fraction_full 0.998
_diffrn_reflns_Laue_measured_fraction_max 0.998
_diffrn_reflns_limit_h_max 18
_diffrn_reflns_limit_h_min -18
_diffrn_reflns_limit_k_max 18
_diffrn_reflns_limit_k_min -17
_diffrn_reflns_limit_l_max 19
_diffrn_reflns_limit_l_min -19
_diffrn_reflns_number 59618
_diffrn_reflns_point_group_measured_fraction_full 0.955
_diffrn_reflns_point_group_measured_fraction_max 0.945
_diffrn_reflns_theta_full 25.242
_diffrn_reflns_theta_max 27.427
_diffrn_reflns_theta_min 3.052
_diffrn_standards_number 0
_exptl_absorpt_coefficient_mu 5.662
_exptl_absorpt_correction_T_max 0.568
_exptl_absorpt_correction_T_min 0.318
_exptl_absorpt_correction_type multi-scan
_exptl_absorpt_process_details 'ABSCOR (Rigaku, 1995)'
_exptl_crystal_colour yellow
_exptl_crystal_density_diffrn 1.658
_exptl_crystal_density_method 'not measured'
_exptl_crystal_description block
_exptl_crystal_F_000 1520.00
_exptl_crystal_size_max 0.170
_exptl_crystal_size_mid 0.120
_exptl_crystal_size_min 0.100
_refine_diff_density_max 1.36
_refine_diff_density_min -1.84
_refine_ls_abs_structure_details
;
 Flack x determined using 4315 quotients [(I+)-(I-)]/[(I+)+(I-)]
 (Parsons and Flack (2004), Acta Cryst. A60, s61).
;
_refine_ls_abs_structure_Flack -0.022(4)
_refine_ls_extinction_method none
_refine_ls_goodness_of_fit_ref 1.004
_refine_ls_hydrogen_treatment constr
_refine_ls_number_parameters 695
_refine_ls_number_reflns 13297
_refine_ls_number_restraints 1
_refine_ls_R_factor_all 0.0566
_refine_ls_R_factor_gt 0.0393
_refine_ls_shift/su_max 0.001
_refine_ls_structure_factor_coef Fsqd
_refine_ls_weighting_details 'w = 1/[\s^2^(Fo^2^)+(0.0333P)^2^+0.0000P] where P=(Fo^2^+2Fc^2^)/3'
_refine_ls_weighting_scheme calc
_refine_ls_wR_factor_gt 0.0688
_refine_ls_wR_factor_ref 0.0716
_reflns_number_gt 11093
_reflns_number_total 13297
_reflns_threshold_expression F^2^>2.0\s(F^2^)
_cod_data_source_file c5cc00258c2.cif
_cod_data_source_block EMR821____________________
_cod_database_code 7116649
_shelxl_res_file
;
TITL EMR821
CELL  0.71075 14.43880 14.33020 14.95990 90.00000 94.10290 90.00000
ZERR  2 0.00050 0.00050 0.00050 0.00000 0.00100 0.00000
LATT -1
SYMM    -X, .50+Y,    -Z
SFAC IR C H N BR
UNIT 4 144 152 8 4
L.S. 20
FMAP 2
PLAN -10
WPDB -2
HTAB
BOND $H
CONF
LIST 4
TEMP -160.0
ACTA
SIZE 0.170 0.120 0.100
WGHT    0.033300
FVAR       0.17229
IR1   1    0.805187    0.131730    0.097304    11.00000    0.01790    0.01379 =
         0.01451   -0.00027   -0.00159   -0.00218
IR2   1    1.227924    0.380330    0.300203    11.00000    0.01711    0.01677 =
         0.01513    0.00223    0.00206   -0.00138
BR1   5    0.879023    0.283616    0.130109    11.00000    0.04744    0.02909 =
         0.06836   -0.00390   -0.01512   -0.00416
BR2   5    1.306330    0.530609    0.275913    11.00000    0.05451    0.03683 =
         0.05148    0.00824    0.00910   -0.00995
N1    4    0.667215    0.227374   -0.031243    11.00000    0.01419    0.01594 =
         0.01784    0.00266    0.00092    0.00339
N2    4    0.623400    0.233751    0.112371    11.00000    0.02311    0.02539 =
         0.01526    0.00176    0.00733    0.00276
N3    4    1.046035    0.474642    0.327898    11.00000    0.02485    0.01747 =
         0.00901   -0.00076   -0.00129    0.00532
N4    4    1.143382    0.473248    0.453812    11.00000    0.02405    0.01841 =
         0.01684    0.00562   -0.00542    0.00271
C1    2    0.686934    0.201581    0.056655    11.00000    0.02336    0.02177 =
         0.01064   -0.00380    0.00971   -0.00776
C2    2    0.552610    0.305080    0.085883    11.00000    0.02340    0.02631 =
         0.02618    0.00110    0.00150    0.00625
AFIX  13
H2    3    0.501824    0.301666    0.127843    11.00000   -1.20000
AFIX   0
C3    2    0.513639    0.277527   -0.006834    11.00000    0.02910    0.02590 =
         0.02382    0.00195    0.00258    0.00677
C4    2    0.418552    0.287582   -0.034905    11.00000    0.02573    0.02877 =
         0.04021    0.00263    0.01418    0.00322
AFIX  43
H4    3    0.375479    0.306924    0.006505    11.00000   -1.20000
AFIX   0
C5    2    0.387929    0.268643   -0.125118    11.00000    0.02236    0.04896 =
         0.04313    0.00463   -0.00692    0.00564
AFIX  43
H5    3    0.324325    0.275093   -0.145169    11.00000   -1.20000
AFIX   0
C6    2    0.452064    0.240814   -0.182830    11.00000    0.02925    0.05143 =
         0.02174    0.00226   -0.00264    0.00178
AFIX  43
H6    3    0.432478    0.231897   -0.244217    11.00000   -1.20000
AFIX   0
C7    2    0.545215    0.225024   -0.154914    11.00000    0.01900    0.03958 =
         0.02466    0.00142   -0.00107    0.00532
AFIX  43
H7    3    0.587457    0.201236   -0.195121    11.00000   -1.20000
AFIX   0
C8    2    0.574351    0.245531   -0.065277    11.00000    0.02144    0.01613 =
         0.02120    0.01069   -0.00143    0.00264
C9    2    0.739632    0.210528   -0.096141    11.00000    0.02341    0.01471 =
         0.00764    0.00246    0.00002    0.00442
AFIX  23
H9A   3    0.795145    0.183363   -0.063217    11.00000   -1.20000
H9B   3    0.715614    0.163851   -0.140759    11.00000   -1.20000
AFIX   0
C10   2    0.768073    0.294354   -0.144103    11.00000    0.01505    0.02522 =
         0.02067    0.00393    0.00666    0.00845
C11   2    0.795087    0.375990   -0.096857    11.00000    0.01901    0.02026 =
         0.01977    0.00556    0.00273   -0.00175
AFIX  43
H11   3    0.789929    0.379193   -0.033979    11.00000   -1.20000
AFIX   0
C12   2    0.829207    0.451741   -0.141869    11.00000    0.02992    0.02113 =
         0.02903   -0.00132    0.01052    0.00009
AFIX  43
H12   3    0.847093    0.506528   -0.109298    11.00000   -1.20000
AFIX   0
C13   2    0.837728    0.448972   -0.233883    11.00000    0.04028    0.02196 =
         0.02913    0.00884    0.01347   -0.00033
AFIX  43
H13   3    0.861443    0.501299   -0.263853    11.00000   -1.20000
AFIX   0
C14   2    0.811133    0.368675   -0.281678    11.00000    0.03586    0.02805 =
         0.02289    0.01735    0.00189    0.01702
AFIX  43
H14   3    0.816900    0.365694   -0.344475    11.00000   -1.20000
AFIX   0
C15   2    0.775926    0.292608   -0.236497    11.00000    0.03143    0.02098 =
         0.02924    0.00852    0.00187    0.00191
AFIX  43
H15   3    0.756887    0.238423   -0.269476    11.00000   -1.20000
AFIX   0
C16   2    0.627216    0.200230    0.205386    11.00000    0.03146    0.03815 =
         0.01172   -0.00855    0.00236    0.00144
AFIX  23
H16A  3    0.608475    0.251826    0.244231    11.00000   -1.20000
H16B  3    0.692324    0.183982    0.224326    11.00000   -1.20000
AFIX   0
C17   2    0.566575    0.116505    0.220644    11.00000    0.02326    0.02220 =
         0.02178   -0.00696    0.00583   -0.00257
C18   2    0.492305    0.092647    0.161102    11.00000    0.02893    0.04008 =
         0.03286    0.00224    0.00407   -0.01110
AFIX  43
H18   3    0.479354    0.129156    0.108689    11.00000   -1.20000
AFIX   0
C19   2    0.435598    0.014945    0.177118    11.00000    0.02355    0.03313 =
         0.05156   -0.01346    0.00914   -0.00851
AFIX  43
H19   3    0.384461   -0.000628    0.136350    11.00000   -1.20000
AFIX   0
C20   2    0.456277   -0.038871    0.254507    11.00000    0.05976    0.03961 =
         0.07532    0.02395    0.03375   -0.00012
AFIX  43
H20   3    0.419320   -0.091647    0.266483    11.00000   -1.20000
AFIX   0
C21   2    0.529614   -0.014895    0.312214    11.00000    0.06375    0.06471 =
         0.04972    0.03348    0.00070   -0.00368
AFIX  43
H21   3    0.543995   -0.050482    0.364965    11.00000   -1.20000
AFIX   0
C22   2    0.582578    0.061244    0.293389    11.00000    0.03816    0.03818 =
         0.04028    0.01466   -0.01299   -0.00662
AFIX  43
H22   3    0.633902    0.076098    0.334202    11.00000   -1.20000
AFIX   0
C23   2    0.594151    0.406139    0.089184    11.00000    0.02641    0.02239 =
         0.03461   -0.00197    0.00506    0.00881
AFIX  13
H23   3    0.638909    0.410748    0.041362    11.00000   -1.20000
AFIX   0
C24   2    0.647589    0.429199    0.179499    11.00000    0.04704    0.02575 =
         0.04837   -0.01530    0.00368   -0.00516
AFIX 137
H24A  3    0.694713    0.381168    0.193543    11.00000   -1.20000
H24B  3    0.604157    0.430957    0.226901    11.00000   -1.20000
H24C  3    0.677837    0.490118    0.175413    11.00000   -1.20000
AFIX   0
C25   2    0.516548    0.479242    0.068028    11.00000    0.03359    0.02903 =
         0.06734   -0.00224    0.01247    0.00898
AFIX 137
H25A  3    0.544197    0.541552    0.065426    11.00000   -1.20000
H25B  3    0.472746    0.477808    0.115116    11.00000   -1.20000
H25C  3    0.483634    0.464588    0.010164    11.00000   -1.20000
AFIX   0
C26   2    0.759666    0.012498    0.024847    11.00000    0.02140    0.02260 =
         0.01717    0.00426   -0.00049   -0.00038
AFIX  13
H26   3    0.702355    0.022750   -0.015550    11.00000   -1.20000
AFIX   0
C27   2    0.742666    0.001053    0.115701    11.00000    0.02656    0.02943 =
         0.01330   -0.00624   -0.00452    0.00283
AFIX  13
H27   3    0.675358    0.005887    0.126810    11.00000   -1.20000
AFIX   0
C28   2    0.796292   -0.063695    0.181273    11.00000    0.02881    0.02135 =
         0.02651    0.00546    0.00572    0.00760
AFIX  23
H28A  3    0.820237   -0.117313    0.148142    11.00000   -1.20000
H28B  3    0.753861   -0.088240    0.224798    11.00000   -1.20000
AFIX   0
C29   2    0.878985   -0.012509    0.232791    11.00000    0.04512    0.03157 =
         0.01871    0.00441   -0.00135    0.00462
AFIX  23
H29A  3    0.858101    0.012201    0.289786    11.00000   -1.20000
H29B  3    0.929246   -0.058091    0.247741    11.00000   -1.20000
AFIX   0
C30   2    0.917127    0.066507    0.180449    11.00000    0.01732    0.01641 =
         0.02869    0.00546   -0.00822   -0.00135
AFIX  13
H30   3    0.956048    0.111534    0.217836    11.00000   -1.20000
AFIX   0
C31   2    0.940568    0.060517    0.091689    11.00000    0.01767    0.02760 =
         0.02513   -0.00210   -0.01351    0.00119
AFIX  13
H31   3    0.992737    0.102274    0.076691    11.00000   -1.20000
AFIX   0
C32   2    0.932649   -0.030823    0.036461    11.00000    0.01684    0.03126 =
         0.01902   -0.00009    0.00657    0.00335
AFIX  23
H32A  3    0.937004   -0.085150    0.077426    11.00000   -1.20000
H32B  3    0.984539   -0.034561   -0.003212    11.00000   -1.20000
AFIX   0
C33   2    0.838755   -0.033700   -0.020904    11.00000    0.02985    0.01917 =
         0.01887   -0.00541    0.00133   -0.00156
AFIX  23
H33A  3    0.846261   -0.001921   -0.078699    11.00000   -1.20000
H33B  3    0.822148   -0.099556   -0.034058    11.00000   -1.20000
AFIX   0
C34   2    1.132030    0.450667    0.367067    11.00000    0.02235    0.01372 =
         0.01344   -0.00011    0.00485   -0.00323
C35   2    1.083085    0.542262    0.496656    11.00000    0.03760    0.02634 =
         0.01150   -0.00215    0.00182    0.00243
AFIX  13
H35   3    1.093655    0.534438    0.563026    11.00000   -1.20000
AFIX   0
C36   2    0.984437    0.514144    0.470789    11.00000    0.04708    0.02287 =
         0.01931    0.00766    0.00124    0.01410
C37   2    0.912763    0.517808    0.526078    11.00000    0.03706    0.04056 =
         0.01839    0.00368    0.00922    0.01502
AFIX  43
H37   3    0.924153    0.538532    0.586181    11.00000   -1.20000
AFIX   0
C38   2    0.823722    0.491494    0.494964    11.00000    0.06829    0.04327 =
         0.02884    0.01642    0.02896    0.02894
AFIX  43
H38   3    0.774699    0.494280    0.533984    11.00000   -1.20000
AFIX   0
C39   2    0.805406    0.460720    0.406119    11.00000    0.02620    0.04211 =
         0.04725    0.01538    0.01270    0.00936
AFIX  43
H39   3    0.744345    0.443547    0.384391    11.00000   -1.20000
AFIX   0
C40   2    0.878850    0.456014    0.350767    11.00000    0.03002    0.02930 =
         0.01969    0.00833    0.01045    0.01131
AFIX  43
H40   3    0.867685    0.433895    0.291104    11.00000   -1.20000
AFIX   0
C41   2    0.968597    0.483137    0.381140    11.00000    0.03380    0.01526 =
         0.01690    0.00256    0.00572    0.00594
C42   2    1.027863    0.463371    0.230147    11.00000    0.02114    0.02135 =
         0.01125    0.00224    0.00049    0.00212
AFIX  23
H42A  3    0.984682    0.410334    0.218783    11.00000   -1.20000
H42B  3    1.086890    0.447202    0.204051    11.00000   -1.20000
AFIX   0
C43   2    0.987530    0.547631    0.182844    11.00000    0.02488    0.01757 =
         0.00947   -0.00182    0.00709    0.00508
C44   2    0.902081    0.542510    0.130651    11.00000    0.03487    0.01052 =
         0.01658    0.00357    0.00028   -0.00442
AFIX  43
H44   3    0.868230    0.485617    0.129069    11.00000   -1.20000
AFIX   0
C45   2    0.866359    0.617851    0.081867    11.00000    0.03342    0.02163 =
         0.02017   -0.00596   -0.00163    0.00645
AFIX  43
H45   3    0.807788    0.613783    0.048874    11.00000   -1.20000
AFIX   0
C46   2    0.918738    0.700817    0.082157    11.00000    0.03340    0.01755 =
         0.01132    0.00217    0.00010    0.00598
AFIX  43
H46   3    0.897343    0.752036    0.046022    11.00000   -1.20000
AFIX   0
C47   2    1.001002    0.708036    0.134699    11.00000    0.02744    0.02035 =
         0.02437   -0.00104   -0.00313   -0.00527
AFIX  43
H47   3    1.034453    0.765173    0.136877    11.00000   -1.20000
AFIX   0
C48   2    1.035133    0.631641    0.184601    11.00000    0.02196    0.02103 =
         0.01941   -0.00419    0.00152   -0.00585
AFIX  43
H48   3    1.091926    0.637306    0.220364    11.00000   -1.20000
AFIX   0
C49   2    1.225202    0.436356    0.508486    11.00000    0.02890    0.02154 =
         0.02548    0.00239   -0.01440   -0.00784
AFIX  23
H49A  3    1.251061    0.487111    0.547634    11.00000   -1.20000
H49B  3    1.273309    0.418840    0.467615    11.00000   -1.20000
AFIX   0
C50   2    1.206816    0.354041    0.565796    11.00000    0.04035    0.01672 =
         0.01941   -0.00080   -0.00966   -0.00885
C51   2    1.118259    0.336232    0.595470    11.00000    0.06235    0.02482 =
         0.02076    0.00433    0.00848   -0.01427
AFIX  43
H51   3    1.068098    0.376751    0.578070    11.00000   -1.20000
AFIX   0
C52   2    1.103294    0.259288    0.650461    11.00000    0.08255    0.03703 =
         0.02289   -0.00136    0.00414   -0.02716
AFIX  43
H52   3    1.042913    0.247887    0.669409    11.00000   -1.20000
AFIX   0
C53   2    1.173757    0.201053    0.676892    11.00000    0.09192    0.03512 =
         0.02216    0.01311   -0.02251   -0.03332
AFIX  43
H53   3    1.163046    0.150039    0.715375    11.00000   -1.20000
AFIX   0
C54   2    1.261627    0.215851    0.647793    11.00000    0.07858    0.03463 =
         0.06124    0.00840   -0.03869    0.00984
AFIX  43
H54   3    1.310990    0.174384    0.665222    11.00000   -1.20000
AFIX   0
C55   2    1.277284    0.293301    0.591848    11.00000    0.03390    0.03762 =
         0.06292    0.01394   -0.02708   -0.00625
AFIX  43
H55   3    1.337538    0.303372    0.572034    11.00000   -1.20000
AFIX   0
C56   2    1.106139    0.644989    0.474390    11.00000    0.06503    0.02244 =
         0.01734   -0.00479   -0.00472    0.01324
AFIX  13
H56   3    1.083723    0.656963    0.410624    11.00000   -1.20000
AFIX   0
C57   2    1.209435    0.667668    0.484738    11.00000    0.07002    0.01701 =
         0.03737    0.00018   -0.00397   -0.00230
AFIX 137
H57A  3    1.242508    0.629145    0.443250    11.00000   -1.20000
H57B  3    1.233474    0.654672    0.546405    11.00000   -1.20000
H57C  3    1.218770    0.733774    0.471215    11.00000   -1.20000
AFIX   0
C58   2    1.050241    0.709852    0.535275    11.00000    0.09057    0.02153 =
         0.03486   -0.01647   -0.00848    0.02490
AFIX 137
H58A  3    1.059879    0.775170    0.518898    11.00000   -1.20000
H58B  3    1.071856    0.700231    0.598196    11.00000   -1.20000
H58C  3    0.983991    0.694764    0.526850    11.00000   -1.20000
AFIX   0
C59   2    1.137829    0.268264    0.274607    11.00000    0.02941    0.03128 =
         0.01774    0.00580    0.00230   -0.00779
AFIX  13
H59   3    1.072334    0.282194    0.287824    11.00000   -1.20000
AFIX   0
C60   2    1.197536    0.246626    0.353912    11.00000    0.02199    0.01710 =
         0.02720    0.00104    0.00652   -0.00075
AFIX  13
H60   3    1.165210    0.249823    0.410760    11.00000   -1.20000
AFIX   0
C61   2    1.276205    0.175925    0.356768    11.00000    0.03186    0.02502 =
         0.02467    0.00768    0.00121    0.00385
AFIX  23
H61A  3    1.261915    0.126951    0.311179    11.00000   -1.20000
H61B  3    1.282232    0.145661    0.416389    11.00000   -1.20000
AFIX   0
C62   2    1.371114    0.225393    0.337926    11.00000    0.01178    0.04411 =
         0.03988   -0.00485   -0.01333    0.01102
AFIX  23
H62A  3    1.402111    0.246997    0.395390    11.00000   -1.20000
H62B  3    1.412491    0.179511    0.311442    11.00000   -1.20000
AFIX   0
C63   2    1.356789    0.308483    0.274537    11.00000    0.01469    0.01989 =
         0.03532   -0.00178    0.00094   -0.00368
AFIX  13
H63   3    1.411817    0.350871    0.274692    11.00000   -1.20000
AFIX   0
C64   2    1.300883    0.310571    0.194564    11.00000    0.01746    0.03741 =
         0.02057    0.00029    0.00726    0.00095
AFIX  13
H64   3    1.323346    0.353917    0.148401    11.00000   -1.20000
AFIX   0
C65   2    1.247438    0.226679    0.155895    11.00000    0.02799    0.02831 =
         0.02947   -0.00151    0.00434    0.01112
AFIX  23
H65A  3    1.279117    0.168821    0.177517    11.00000   -1.20000
H65B  3    1.247719    0.227919    0.089749    11.00000   -1.20000
AFIX   0
C66   2    1.146106    0.225003    0.182283    11.00000    0.02311    0.02572 =
         0.01432   -0.00391   -0.00467   -0.00053
AFIX  23
H66A  3    1.106362    0.259973    0.137190    11.00000   -1.20000
H66B  3    1.123746    0.159706    0.182672    11.00000   -1.20000
AFIX   0
C67   2    0.483813    0.676912    0.437271    11.00000    0.19497
C68   2    0.476928    0.577823    0.475695    11.00000    0.27772
C69   2    0.536348    0.514373    0.412612    11.00000    0.16324
C70   2    0.539700    0.419148    0.445025    11.00000    0.17342
C71   2    0.591808    0.356793    0.495554    11.00000    0.29877
C72   2    0.565271    0.262319    0.547858    11.00000    0.22769
HKLF 4
 
REM  EMR821
REM R1 =  0.0393 for   11093 Fo > 4sig(Fo)  and  0.0566 for all   13297 data
REM    695 parameters refined using      1 restraints
 
END  
     
WGHT      0.0333      0.0000 

REM Instructions for potential hydrogen bonds
EQIV $1 -x+2, y-1/2, -z
HTAB C9 Br2_$1
HTAB C42 Br1

REM Highest difference peak  1.364,  deepest hole -1.839,  1-sigma level  0.137
Q1    1   0.6840  0.3829 -0.0990  11.00000  0.05    1.05
Q2    1   0.4189  0.1334  0.2926  11.00000  0.05    1.04
Q3    1   0.8615  0.1015  0.1094  11.00000  0.05    1.01
Q4    1   1.0424  0.6357  0.3107  11.00000  0.05    0.89
Q5    1   0.8782  0.1340 -0.1071  11.00000  0.05    0.87
Q6    1   1.2773  0.4160  0.3127  11.00000  0.05    0.87
Q7    1   1.1735  0.4194  0.2903  11.00000  0.05    0.84
Q8    1   1.2842  0.3543  0.3267  11.00000  0.05    0.80
Q9    1   0.8001  0.1332  0.0357  11.00000  0.05    0.80
Q10   1   1.2396  0.3801  0.3650  11.00000  0.05    0.77
;

loop_
_symmetry_equiv_pos_site_id
_space_group_symop_operation_xyz
1 +X,+Y,+Z
2 -X,1/2+Y,-Z

loop_
_atom_site_label
_atom_site_type_symbol
_atom_site_fract_x
_atom_site_fract_y
_atom_site_fract_z
_atom_site_U_iso_or_equiv
_atom_site_adp_type
_atom_site_occupancy
_atom_site_site_symmetry_multiplicity
_atom_site_calc_flag
_atom_site_refinement_flags
Ir1 Ir 0.80519(2) 0.13173(2) 0.09730(2) 0.01553(9) Uani 1 2 d .
Ir2 Ir 1.22792(2) 0.38033(3) 0.30020(2) 0.01629(9) Uani 1 2 d .
Br1 Br 0.87902(9) 0.28362(9) 0.13011(10) 0.0492(4) Uani 1 2 d .
Br2 Br 1.30633(10) 0.53061(10) 0.27591(10) 0.0474(4) Uani 1 2 d .
N1 N 0.6672(5) 0.2274(5) -0.0312(5) 0.0160(17) Uani 1 2 d .
N2 N 0.6234(6) 0.2338(6) 0.1124(5) 0.0210(19) Uani 1 2 d .
N3 N 1.0460(5) 0.4746(5) 0.3279(5) 0.0172(17) Uani 1 2 d .
N4 N 1.1434(5) 0.4733(6) 0.4538(5) 0.0201(18) Uani 1 2 d .
C1 C 0.6869(7) 0.2016(7) 0.0566(6) 0.018(2) Uani 1 2 d .
C2 C 0.5526(7) 0.3051(7) 0.0859(7) 0.025(2) Uani 1 2 d .
C3 C 0.5136(7) 0.2775(8) -0.0068(7) 0.026(2) Uani 1 2 d .
C4 C 0.4185(7) 0.2876(8) -0.0349(8) 0.031(3) Uani 1 2 d .
C5 C 0.3879(8) 0.2686(9) -0.1251(8) 0.039(3) Uani 1 2 d .
C6 C 0.4521(7) 0.2408(8) -0.1828(7) 0.034(3) Uani 1 2 d .
C7 C 0.5452(7) 0.2250(8) -0.1549(7) 0.028(3) Uani 1 2 d .
C8 C 0.5744(7) 0.2455(7) -0.0653(6) 0.020(2) Uani 1 2 d .
C9 C 0.7396(6) 0.2105(6) -0.0961(6) 0.015(2) Uani 1 2 d .
C10 C 0.7681(6) 0.2944(7) -0.1441(6) 0.020(2) Uani 1 2 d .
C11 C 0.7951(6) 0.3760(8) -0.0969(6) 0.0196(19) Uani 1 2 d .
C12 C 0.8292(7) 0.4517(7) -0.1419(7) 0.026(2) Uani 1 2 d .
C13 C 0.8377(8) 0.4490(8) -0.2339(7) 0.030(3) Uani 1 2 d .
C14 C 0.8111(7) 0.3687(8) -0.2817(7) 0.029(3) Uani 1 2 d .
C15 C 0.7759(7) 0.2926(8) -0.2365(7) 0.027(3) Uani 1 2 d .
C16 C 0.6272(8) 0.2002(8) 0.2054(6) 0.027(2) Uani 1 2 d .
C17 C 0.5666(6) 0.1165(7) 0.2206(6) 0.022(2) Uani 1 2 d .
C18 C 0.4923(8) 0.0926(8) 0.1611(8) 0.034(3) Uani 1 2 d .
C19 C 0.4356(8) 0.0150(8) 0.1771(8) 0.036(3) Uani 1 2 d .
C20 C 0.4563(10) -0.0389(10) 0.2545(10) 0.057(4) Uani 1 2 d .
C21 C 0.5296(11) -0.0149(11) 0.3122(10) 0.060(4) Uani 1 2 d .
C22 C 0.5826(8) 0.0612(9) 0.2934(8) 0.040(3) Uani 1 2 d .
C23 C 0.5941(7) 0.4061(7) 0.0892(7) 0.028(3) Uani 1 2 d .
C24 C 0.6476(9) 0.4292(8) 0.1795(8) 0.040(3) Uani 1 2 d .
C25 C 0.5165(8) 0.4792(9) 0.0680(10) 0.043(4) Uani 1 2 d .
C26 C 0.7597(7) 0.0125(7) 0.0249(6) 0.020(2) Uani 1 2 d .
C27 C 0.7427(7) 0.0010(7) 0.1157(6) 0.023(2) Uani 1 2 d .
C28 C 0.7963(7) -0.0637(7) 0.1813(7) 0.025(2) Uani 1 2 d .
C29 C 0.8790(8) -0.0125(8) 0.2328(7) 0.032(3) Uani 1 2 d .
C30 C 0.9171(6) 0.0665(7) 0.1805(7) 0.021(2) Uani 1 2 d .
C31 C 0.9406(7) 0.0605(8) 0.0917(7) 0.024(2) Uani 1 2 d .
C32 C 0.9326(6) -0.0308(7) 0.0365(7) 0.022(2) Uani 1 2 d .
C33 C 0.8388(7) -0.0337(7) -0.0209(7) 0.023(2) Uani 1 2 d .
C34 C 1.1320(7) 0.4507(6) 0.3671(6) 0.016(2) Uani 1 2 d .
C35 C 1.0831(7) 0.5423(7) 0.4967(6) 0.025(2) Uani 1 2 d .
C36 C 0.9844(8) 0.5141(8) 0.4708(7) 0.030(3) Uani 1 2 d .
C37 C 0.9128(8) 0.5178(8) 0.5261(7) 0.032(3) Uani 1 2 d .
C38 C 0.8237(10) 0.4915(9) 0.4950(8) 0.046(4) Uani 1 2 d .
C39 C 0.8054(8) 0.4607(8) 0.4061(8) 0.038(3) Uani 1 2 d .
C40 C 0.8789(7) 0.4560(8) 0.3508(7) 0.026(2) Uani 1 2 d .
C41 C 0.9686(7) 0.4831(7) 0.3811(6) 0.022(2) Uani 1 2 d .
C42 C 1.0279(7) 0.4634(7) 0.2301(6) 0.018(2) Uani 1 2 d .
C43 C 0.9875(7) 0.5476(7) 0.1828(6) 0.017(2) Uani 1 2 d .
C44 C 0.9021(7) 0.5425(7) 0.1306(7) 0.021(2) Uani 1 2 d .
C45 C 0.8664(7) 0.6179(7) 0.0819(6) 0.025(2) Uani 1 2 d .
C46 C 0.9187(7) 0.7008(7) 0.0822(7) 0.021(2) Uani 1 2 d .
C47 C 1.0010(7) 0.7080(7) 0.1347(7) 0.024(2) Uani 1 2 d .
C48 C 1.0351(6) 0.6316(8) 0.1846(6) 0.0208(19) Uani 1 2 d .
C49 C 1.2252(7) 0.4364(7) 0.5085(7) 0.026(2) Uani 1 2 d .
C50 C 1.2068(8) 0.3540(7) 0.5658(7) 0.026(2) Uani 1 2 d .
C51 C 1.1183(9) 0.3362(8) 0.5955(7) 0.036(3) Uani 1 2 d .
C52 C 1.1033(11) 0.2593(9) 0.6505(8) 0.047(4) Uani 1 2 d .
C53 C 1.1738(11) 0.2011(9) 0.6769(8) 0.051(4) Uani 1 2 d .
C54 C 1.2616(12) 0.2158(10) 0.6478(10) 0.060(4) Uani 1 2 d .
C55 C 1.2773(9) 0.2933(9) 0.5918(9) 0.046(4) Uani 1 2 d .
C56 C 1.1061(8) 0.6450(8) 0.4744(7) 0.035(3) Uani 1 2 d .
C57 C 1.2094(9) 0.6677(8) 0.4847(8) 0.042(3) Uani 1 2 d .
C58 C 1.0502(10) 0.7098(8) 0.5353(8) 0.050(4) Uani 1 2 d .
C59 C 1.1378(8) 0.2683(8) 0.2746(7) 0.026(3) Uani 1 2 d .
C60 C 1.1975(7) 0.2466(7) 0.3539(7) 0.022(2) Uani 1 2 d .
C61 C 1.2762(7) 0.1759(7) 0.3568(7) 0.027(2) Uani 1 2 d .
C62 C 1.3711(7) 0.2254(8) 0.3379(8) 0.033(3) Uani 1 2 d .
C63 C 1.3568(7) 0.3085(7) 0.2745(7) 0.023(2) Uani 1 2 d .
C64 C 1.3009(7) 0.3106(8) 0.1946(7) 0.025(2) Uani 1 2 d .
C65 C 1.2474(7) 0.2267(8) 0.1559(7) 0.028(3) Uani 1 2 d .
C66 C 1.1461(7) 0.2250(7) 0.1823(6) 0.021(2) Uani 1 2 d .
C67 C 0.484(2) 0.677(3) 0.437(2) 0.195(14) Uiso 1 2 d .
C68 C 0.477(3) 0.578(4) 0.476(3) 0.28(2) Uiso 1 2 d .
C69 C 0.536(2) 0.514(2) 0.413(2) 0.163(11) Uiso 1 2 d .
C70 C 0.540(2) 0.419(2) 0.445(2) 0.173(13) Uiso 1 2 d .
C71 C 0.592(3) 0.357(4) 0.496(3) 0.30(2) Uiso 1 2 d .
C72 C 0.565(3) 0.262(3) 0.548(3) 0.228(17) Uiso 1 2 d .
H2 H 0.50182 0.30167 0.12784 0.0304 Uiso 1 2 calc R
H4 H 0.37548 0.30692 0.0065 0.0372 Uiso 1 2 calc R
H5 H 0.32433 0.27509 -0.14517 0.0463 Uiso 1 2 calc R
H6 H 0.43248 0.2319 -0.24422 0.0412 Uiso 1 2 calc R
H7 H 0.58746 0.20124 -0.19512 0.0334 Uiso 1 2 calc R
H9A H 0.79515 0.18336 -0.06322 0.0184 Uiso 1 2 calc R
H9B H 0.71561 0.16385 -0.14076 0.0184 Uiso 1 2 calc R
H11 H 0.78993 0.37919 -0.03398 0.0235 Uiso 1 2 calc R
H12 H 0.84709 0.50653 -0.1093 0.0315 Uiso 1 2 calc R
H13 H 0.86144 0.5013 -0.26385 0.0359 Uiso 1 2 calc R
H14 H 0.8169 0.36569 -0.34447 0.0347 Uiso 1 2 calc R
H15 H 0.75689 0.23842 -0.26948 0.0327 Uiso 1 2 calc R
H16A H 0.60848 0.25183 0.24423 0.0325 Uiso 1 2 calc R
H16B H 0.69232 0.18398 0.22433 0.0325 Uiso 1 2 calc R
H18 H 0.47935 0.12916 0.10869 0.0406 Uiso 1 2 calc R
H19 H 0.38446 -0.00063 0.13635 0.0429 Uiso 1 2 calc R
H20 H 0.41932 -0.09165 0.26648 0.0682 Uiso 1 2 calc R
H21 H 0.54399 -0.05048 0.36496 0.0715 Uiso 1 2 calc R
H22 H 0.6339 0.0761 0.3342 0.0476 Uiso 1 2 calc R
H23 H 0.63891 0.41075 0.04136 0.0332 Uiso 1 2 calc R
H24A H 0.69471 0.38117 0.19354 0.0484 Uiso 1 2 calc R
H24B H 0.60416 0.43096 0.2269 0.0484 Uiso 1 2 calc R
H24C H 0.67784 0.49012 0.17541 0.0484 Uiso 1 2 calc R
H25A H 0.5442 0.54155 0.06543 0.0515 Uiso 1 2 calc R
H25B H 0.47275 0.47781 0.11512 0.0515 Uiso 1 2 calc R
H25C H 0.48363 0.46459 0.01016 0.0515 Uiso 1 2 calc R
H26 H 0.70236 0.02275 -0.01555 0.0246 Uiso 1 2 calc R
H27 H 0.67536 0.00589 0.12681 0.0281 Uiso 1 2 calc R
H28A H 0.82024 -0.11731 0.14814 0.0304 Uiso 1 2 calc R
H28B H 0.75386 -0.08824 0.2248 0.0304 Uiso 1 2 calc R
H29A H 0.8581 0.0122 0.28979 0.0384 Uiso 1 2 calc R
H29B H 0.92925 -0.05809 0.24774 0.0384 Uiso 1 2 calc R
H30 H 0.95605 0.11153 0.21784 0.0255 Uiso 1 2 calc R
H31 H 0.99274 0.10227 0.07669 0.0290 Uiso 1 2 calc R
H32A H 0.937 -0.08515 0.07743 0.0265 Uiso 1 2 calc R
H32B H 0.98454 -0.03456 -0.00321 0.0265 Uiso 1 2 calc R
H33A H 0.84626 -0.00192 -0.0787 0.0272 Uiso 1 2 calc R
H33B H 0.82215 -0.09956 -0.03406 0.0272 Uiso 1 2 calc R
H35 H 1.09366 0.53444 0.56303 0.0302 Uiso 1 2 calc R
H37 H 0.92415 0.53853 0.58618 0.0380 Uiso 1 2 calc R
H38 H 0.7747 0.49428 0.53398 0.0547 Uiso 1 2 calc R
H39 H 0.74435 0.44355 0.38439 0.0456 Uiso 1 2 calc R
H40 H 0.86768 0.4339 0.2911 0.0311 Uiso 1 2 calc R
H42A H 0.98468 0.41033 0.21878 0.0215 Uiso 1 2 calc R
H42B H 1.08689 0.4472 0.20405 0.0215 Uiso 1 2 calc R
H44 H 0.86823 0.48562 0.12907 0.0249 Uiso 1 2 calc R
H45 H 0.80779 0.61378 0.04887 0.0303 Uiso 1 2 calc R
H46 H 0.89734 0.75204 0.04602 0.0250 Uiso 1 2 calc R
H47 H 1.03445 0.76517 0.13688 0.0291 Uiso 1 2 calc R
H48 H 1.09193 0.63731 0.22036 0.0250 Uiso 1 2 calc R
H49A H 1.25106 0.48711 0.54763 0.0313 Uiso 1 2 calc R
H49B H 1.27331 0.41884 0.46762 0.0313 Uiso 1 2 calc R
H51 H 1.0681 0.37675 0.57807 0.0428 Uiso 1 2 calc R
H52 H 1.04291 0.24789 0.66941 0.0570 Uiso 1 2 calc R
H53 H 1.16305 0.15004 0.71537 0.0612 Uiso 1 2 calc R
H54 H 1.31099 0.17438 0.66522 0.0723 Uiso 1 2 calc R
H55 H 1.33754 0.30337 0.57203 0.0555 Uiso 1 2 calc R
H56 H 1.08372 0.65696 0.41062 0.0424 Uiso 1 2 calc R
H57A H 1.24251 0.62914 0.44325 0.0502 Uiso 1 2 calc R
H57B H 1.23347 0.65467 0.54641 0.0502 Uiso 1 2 calc R
H57C H 1.21877 0.73377 0.47122 0.0502 Uiso 1 2 calc R
H58A H 1.05988 0.77517 0.5189 0.0595 Uiso 1 2 calc R
H58B H 1.07186 0.70023 0.5982 0.0595 Uiso 1 2 calc R
H58C H 0.98399 0.69476 0.52685 0.0595 Uiso 1 2 calc R
H59 H 1.07233 0.28219 0.28782 0.0313 Uiso 1 2 calc R
H60 H 1.16521 0.24982 0.41076 0.0262 Uiso 1 2 calc R
H61A H 1.26191 0.12695 0.31118 0.0327 Uiso 1 2 calc R
H61B H 1.28223 0.14566 0.41639 0.0327 Uiso 1 2 calc R
H62A H 1.40211 0.247 0.39539 0.0392 Uiso 1 2 calc R
H62B H 1.41249 0.17951 0.31144 0.0392 Uiso 1 2 calc R
H63 H 1.41182 0.35087 0.27469 0.0280 Uiso 1 2 calc R
H64 H 1.32335 0.35392 0.1484 0.0298 Uiso 1 2 calc R
H65A H 1.27912 0.16882 0.17752 0.0342 Uiso 1 2 calc R
H65B H 1.24772 0.22792 0.08975 0.0342 Uiso 1 2 calc R
H66A H 1.10636 0.25997 0.13719 0.0256 Uiso 1 2 calc R
H66B H 1.12375 0.15971 0.18267 0.0256 Uiso 1 2 calc R

loop_
_atom_site_aniso_label
_atom_site_aniso_U_11
_atom_site_aniso_U_22
_atom_site_aniso_U_33
_atom_site_aniso_U_12
_atom_site_aniso_U_13
_atom_site_aniso_U_23
Ir1 0.01790(19) 0.01379(18) 0.01451(18) -0.00218(19) -0.00159(14) -0.00027(18)
Ir2 0.01711(19) 0.01677(19) 0.01513(19) -0.0014(2) 0.00206(14) 0.00223(19)
Br1 0.0474(8) 0.0291(7) 0.0684(10) -0.0042(6) -0.0151(7) -0.0039(7)
Br2 0.0545(9) 0.0368(8) 0.0515(9) -0.0100(7) 0.0091(7) 0.0082(7)
N1 0.014(4) 0.016(4) 0.018(4) 0.003(3) 0.001(3) 0.003(3)
N2 0.023(5) 0.025(5) 0.015(4) 0.003(4) 0.007(4) 0.002(4)
N3 0.025(5) 0.017(4) 0.009(4) 0.005(4) -0.001(3) -0.001(3)
N4 0.024(5) 0.018(4) 0.017(4) 0.003(4) -0.005(4) 0.006(3)
C1 0.023(5) 0.022(5) 0.011(5) -0.008(4) 0.010(4) -0.004(4)
C2 0.023(6) 0.026(6) 0.026(6) 0.006(5) 0.002(5) 0.001(5)
C3 0.029(6) 0.026(6) 0.024(6) 0.007(5) 0.003(5) 0.002(5)
C4 0.026(6) 0.029(6) 0.040(7) 0.003(5) 0.014(5) 0.003(5)
C5 0.022(6) 0.049(8) 0.043(7) 0.006(6) -0.007(5) 0.005(6)
C6 0.029(6) 0.051(8) 0.022(6) 0.002(6) -0.003(5) 0.002(5)
C7 0.019(6) 0.040(7) 0.025(6) 0.005(5) -0.001(5) 0.001(5)
C8 0.021(5) 0.016(5) 0.021(5) 0.003(4) -0.001(4) 0.011(4)
C9 0.023(5) 0.015(5) 0.008(4) 0.004(4) 0.000(4) 0.002(4)
C10 0.015(5) 0.025(6) 0.021(5) 0.008(4) 0.007(4) 0.004(4)
C11 0.019(4) 0.020(5) 0.020(5) -0.002(5) 0.003(4) 0.006(5)
C12 0.030(6) 0.021(6) 0.029(6) 0.000(5) 0.011(5) -0.001(5)
C13 0.040(7) 0.022(6) 0.029(6) -0.000(5) 0.013(5) 0.009(5)
C14 0.036(6) 0.028(7) 0.023(5) 0.017(6) 0.002(4) 0.017(5)
C15 0.031(6) 0.021(6) 0.029(6) 0.002(5) 0.002(5) 0.009(5)
C16 0.031(6) 0.038(7) 0.012(5) 0.001(5) 0.002(4) -0.009(5)
C17 0.023(5) 0.022(6) 0.022(5) -0.003(4) 0.006(4) -0.007(4)
C18 0.029(6) 0.040(7) 0.033(6) -0.011(5) 0.004(5) 0.002(5)
C19 0.024(6) 0.033(7) 0.052(8) -0.009(5) 0.009(6) -0.013(6)
C20 0.060(9) 0.040(8) 0.075(11) -0.000(7) 0.034(9) 0.024(8)
C21 0.064(10) 0.065(11) 0.050(9) -0.004(9) 0.001(8) 0.033(8)
C22 0.038(7) 0.038(8) 0.040(8) -0.007(6) -0.013(6) 0.015(6)
C23 0.026(6) 0.022(7) 0.035(6) 0.009(4) 0.005(5) -0.002(5)
C24 0.047(8) 0.026(6) 0.048(8) -0.005(6) 0.004(6) -0.015(6)
C25 0.034(7) 0.029(7) 0.067(10) 0.009(6) 0.012(7) -0.002(7)
C26 0.021(5) 0.023(6) 0.017(5) -0.000(4) -0.000(4) 0.004(4)
C27 0.027(6) 0.029(6) 0.013(5) 0.003(5) -0.005(4) -0.006(4)
C28 0.029(6) 0.021(6) 0.027(6) 0.008(5) 0.006(5) 0.005(4)
C29 0.045(7) 0.032(6) 0.019(6) 0.005(6) -0.001(5) 0.004(5)
C30 0.017(5) 0.016(5) 0.029(6) -0.001(4) -0.008(4) 0.005(4)
C31 0.018(5) 0.028(6) 0.025(6) 0.001(5) -0.014(5) -0.002(5)
C32 0.017(5) 0.031(6) 0.019(5) 0.003(5) 0.007(4) -0.000(5)
C33 0.030(6) 0.019(5) 0.019(5) -0.002(5) 0.001(4) -0.005(4)
C34 0.022(5) 0.014(5) 0.013(5) -0.003(4) 0.005(4) -0.000(4)
C35 0.038(6) 0.026(6) 0.012(5) 0.002(5) 0.002(5) -0.002(4)
C36 0.047(7) 0.023(6) 0.019(6) 0.014(5) 0.001(5) 0.008(5)
C37 0.037(7) 0.041(7) 0.018(6) 0.015(6) 0.009(5) 0.004(5)
C38 0.068(9) 0.043(8) 0.029(7) 0.029(7) 0.029(7) 0.016(6)
C39 0.026(6) 0.042(8) 0.047(8) 0.009(6) 0.013(6) 0.015(6)
C40 0.030(6) 0.029(6) 0.020(6) 0.011(5) 0.010(5) 0.008(5)
C41 0.034(6) 0.015(5) 0.017(5) 0.006(5) 0.006(5) 0.003(4)
C42 0.021(5) 0.021(5) 0.011(5) 0.002(4) 0.000(4) 0.002(4)
C43 0.025(5) 0.018(5) 0.009(5) 0.005(4) 0.007(4) -0.002(4)
C44 0.035(6) 0.011(5) 0.017(5) -0.004(5) 0.000(5) 0.004(4)
C45 0.033(6) 0.022(7) 0.020(5) 0.006(5) -0.002(4) -0.006(5)
C46 0.033(6) 0.018(6) 0.011(5) 0.006(5) 0.000(5) 0.002(4)
C47 0.027(6) 0.020(6) 0.024(6) -0.005(5) -0.003(5) -0.001(5)
C48 0.022(5) 0.021(5) 0.019(4) -0.006(5) 0.002(4) -0.004(5)
C49 0.029(6) 0.022(6) 0.025(6) -0.008(5) -0.014(5) 0.002(5)
C50 0.040(6) 0.017(6) 0.019(5) -0.009(5) -0.010(5) -0.001(4)
C51 0.062(8) 0.025(6) 0.021(6) -0.014(6) 0.008(6) 0.004(5)
C52 0.083(11) 0.037(8) 0.023(7) -0.027(8) 0.004(7) -0.001(6)
C53 0.092(12) 0.035(8) 0.022(7) -0.033(8) -0.023(7) 0.013(6)
C54 0.079(12) 0.035(8) 0.061(10) 0.010(8) -0.039(9) 0.008(7)
C55 0.034(7) 0.038(8) 0.063(9) -0.006(6) -0.027(7) 0.014(7)
C56 0.065(8) 0.022(6) 0.017(5) 0.013(6) -0.005(5) -0.005(5)
C57 0.070(9) 0.017(6) 0.037(7) -0.002(6) -0.004(7) 0.000(5)
C58 0.091(11) 0.022(7) 0.035(7) 0.025(7) -0.008(7) -0.016(6)
C59 0.029(6) 0.031(7) 0.018(5) -0.008(5) 0.002(5) 0.006(5)
C60 0.022(5) 0.017(5) 0.027(6) -0.001(4) 0.007(4) 0.001(4)
C61 0.032(6) 0.025(6) 0.025(6) 0.004(5) 0.001(5) 0.008(5)
C62 0.012(5) 0.044(7) 0.040(7) 0.011(5) -0.013(5) -0.005(6)
C63 0.015(5) 0.020(6) 0.035(6) -0.004(4) 0.001(5) -0.002(5)
C64 0.017(5) 0.037(7) 0.021(6) 0.001(5) 0.007(4) 0.000(5)
C65 0.028(6) 0.028(6) 0.029(6) 0.011(5) 0.004(5) -0.002(5)
C66 0.023(5) 0.026(6) 0.014(5) -0.001(4) -0.005(4) -0.004(4)

loop_
_atom_type_symbol
_atom_type_description
_atom_type_scat_dispersion_real
_atom_type_scat_dispersion_imag
_atom_type_scat_source
Ir Ir -1.4442 7.9887
;
International Tables for Crystallography
(Vol. C, Tables 4.2.6.8 and 6.1.1.4)
;
C C 0.0033 0.0016
;
International Tables for Crystallography
(Vol. C, Tables 4.2.6.8 and 6.1.1.4)
;
H H 0.0000 0.0000
;
International Tables for Crystallography
(Vol. C, Table 6.1.1.4)
;
N N 0.0061 0.0033
;
International Tables for Crystallography
(Vol. C, Tables 4.2.6.8 and 6.1.1.4)
;
Br Br -0.2901 2.4595
;
International Tables for Crystallography
(Vol. C, Tables 4.2.6.8 and 6.1.1.4)
;

loop_
_geom_angle_atom_site_label_1
_geom_angle_atom_site_label_2
_geom_angle_atom_site_label_3
_geom_angle
_geom_angle_publ_flag
_geom_angle_site_symmetry_1
_geom_angle_site_symmetry_3
Br1 Ir1 C1 88.1(3) yes . .
Br1 Ir1 C26 159.6(3) yes . .
Br1 Ir1 C27 161.0(3) yes . .
Br1 Ir1 C30 88.4(3) yes . .
Br1 Ir1 C31 92.5(3) yes . .
C1 Ir1 C26 91.2(4) yes . .
C1 Ir1 C27 96.8(4) yes . .
C1 Ir1 C30 162.6(4) yes . .
C1 Ir1 C31 160.2(4) yes . .
C26 Ir1 C27 39.1(4) yes . .
C26 Ir1 C30 97.9(4) yes . .
C26 Ir1 C31 81.4(4) yes . .
C27 Ir1 C30 81.4(4) yes . .
C27 Ir1 C31 89.0(4) yes . .
C30 Ir1 C31 37.1(4) yes . .
Br2 Ir2 C34 88.6(3) yes . .
Br2 Ir2 C59 158.5(3) yes . .
Br2 Ir2 C60 161.0(3) yes . .
Br2 Ir2 C63 88.9(3) yes . .
Br2 Ir2 C64 92.4(3) yes . .
C34 Ir2 C59 92.0(4) yes . .
C34 Ir2 C60 95.4(4) yes . .
C34 Ir2 C63 159.9(4) yes . .
C34 Ir2 C64 163.0(3) yes . .
C59 Ir2 C60 40.1(4) yes . .
C59 Ir2 C63 97.6(4) yes . .
C59 Ir2 C64 80.9(4) yes . .
C60 Ir2 C63 81.0(4) yes . .
C60 Ir2 C64 89.1(4) yes . .
C63 Ir2 C64 37.1(4) yes . .
C1 N1 C8 121.1(8) yes . .
C1 N1 C9 118.1(7) yes . .
C8 N1 C9 118.8(7) yes . .
C1 N2 C2 123.5(8) yes . .
C1 N2 C16 119.2(8) yes . .
C2 N2 C16 117.3(8) yes . .
C34 N3 C41 120.2(7) yes . .
C34 N3 C42 119.0(8) yes . .
C41 N3 C42 118.2(7) yes . .
C34 N4 C35 122.9(8) yes . .
C34 N4 C49 119.1(8) yes . .
C35 N4 C49 117.7(7) yes . .
Ir1 C1 N1 122.0(7) yes . .
Ir1 C1 N2 124.8(7) yes . .
N1 C1 N2 113.0(8) yes . .
N2 C2 C3 105.7(8) yes . .
N2 C2 C23 112.0(8) yes . .
C3 C2 C23 112.8(9) yes . .
C2 C3 C4 122.4(10) yes . .
C2 C3 C8 117.6(9) yes . .
C4 C3 C8 120.0(9) yes . .
C3 C4 C5 119.6(10) yes . .
C4 C5 C6 118.5(10) yes . .
C5 C6 C7 122.6(10) yes . .
C6 C7 C8 117.8(10) yes . .
N1 C8 C3 117.7(8) yes . .
N1 C8 C7 120.8(9) yes . .
C3 C8 C7 121.3(9) yes . .
N1 C9 C10 114.6(8) yes . .
C9 C10 C11 120.7(8) yes . .
C9 C10 C15 120.9(9) yes . .
C11 C10 C15 118.2(9) yes . .
C10 C11 C12 120.2(9) yes . .
C11 C12 C13 121.2(10) yes . .
C12 C13 C14 119.4(10) yes . .
C13 C14 C15 119.5(10) yes . .
C10 C15 C14 121.6(10) yes . .
N2 C16 C17 114.8(8) yes . .
C16 C17 C18 121.9(9) yes . .
C16 C17 C22 121.2(9) yes . .
C18 C17 C22 116.9(10) yes . .
C17 C18 C19 121.1(10) yes . .
C18 C19 C20 118.7(11) yes . .
C19 C20 C21 119.6(13) yes . .
C20 C21 C22 119.3(13) yes . .
C17 C22 C21 124.4(11) yes . .
C2 C23 C24 113.1(8) yes . .
C2 C23 C25 110.4(8) yes . .
C24 C23 C25 110.1(9) yes . .
Ir1 C26 C27 70.5(6) yes . .
Ir1 C26 C33 111.6(6) yes . .
C27 C26 C33 124.8(9) yes . .
Ir1 C27 C26 70.4(6) yes . .
Ir1 C27 C28 115.1(7) yes . .
C26 C27 C28 125.3(9) yes . .
C27 C28 C29 111.6(8) yes . .
C28 C29 C30 113.2(8) yes . .
Ir1 C30 C29 109.6(6) yes . .
Ir1 C30 C31 72.8(6) yes . .
C29 C30 C31 124.9(9) yes . .
Ir1 C31 C30 70.2(6) yes . .
Ir1 C31 C32 112.3(6) yes . .
C30 C31 C32 123.1(9) yes . .
C31 C32 C33 110.2(8) yes . .
C26 C33 C32 113.1(8) yes . .
Ir2 C34 N3 122.6(6) yes . .
Ir2 C34 N4 123.9(7) yes . .
N3 C34 N4 113.4(8) yes . .
N4 C35 C36 106.4(8) yes . .
N4 C35 C56 113.3(8) yes . .
C36 C35 C56 114.4(9) yes . .
C35 C36 C37 125.2(9) yes . .
C35 C36 C41 114.4(10) yes . .
C37 C36 C41 120.4(10) yes . .
C36 C37 C38 120.5(10) yes . .
C37 C38 C39 120.6(12) yes . .
C38 C39 C40 118.5(11) yes . .
C39 C40 C41 121.4(10) yes . .
N3 C41 C36 118.5(9) yes . .
N3 C41 C40 122.8(9) yes . .
C36 C41 C40 118.6(10) yes . .
N3 C42 C43 114.6(8) yes . .
C42 C43 C44 120.9(8) yes . .
C42 C43 C48 121.1(8) yes . .
C44 C43 C48 117.9(8) yes . .
C43 C44 C45 121.9(9) yes . .
C44 C45 C46 118.5(9) yes . .
C45 C46 C47 120.3(9) yes . .
C46 C47 C48 120.2(9) yes . .
C43 C48 C47 121.1(8) yes . .
N4 C49 C50 115.5(8) yes . .
C49 C50 C51 121.8(9) yes . .
C49 C50 C55 120.3(10) yes . .
C51 C50 C55 117.8(10) yes . .
C50 C51 C52 120.7(11) yes . .
C51 C52 C53 120.8(14) yes . .
C52 C53 C54 120.0(12) yes . .
C53 C54 C55 119.5(13) yes . .
C50 C55 C54 121.1(12) yes . .
C35 C56 C57 113.8(9) yes . .
C35 C56 C58 108.1(9) yes . .
C57 C56 C58 110.9(9) yes . .
Ir2 C59 C60 71.8(6) yes . .
Ir2 C59 C66 113.0(7) yes . .
C60 C59 C66 125.0(9) yes . .
Ir2 C60 C59 68.1(6) yes . .
Ir2 C60 C61 115.8(7) yes . .
C59 C60 C61 124.4(9) yes . .
C60 C61 C62 110.5(8) yes . .
C61 C62 C63 112.2(8) yes . .
Ir2 C63 C62 109.7(7) yes . .
Ir2 C63 C64 72.1(6) yes . .
C62 C63 C64 126.4(9) yes . .
Ir2 C64 C63 70.8(6) yes . .
Ir2 C64 C65 112.1(7) yes . .
C63 C64 C65 123.8(9) yes . .
C64 C65 C66 112.3(9) yes . .
C59 C66 C65 111.2(8) yes . .
C68 C67 C72 133(4) yes . 2_656
C67 C68 C69 105(4) yes . .
C68 C69 C70 110(3) yes . .
C69 C70 C71 144(4) yes . .
C70 C71 C72 132(4) yes . .
C67 C72 C71 157(4) yes 2_646 .
N2 C2 H2 108.767 no . .
C3 C2 H2 108.763 no . .
C23 C2 H2 108.761 no . .
C3 C4 H4 120.197 no . .
C5 C4 H4 120.206 no . .
C4 C5 H5 120.740 no . .
C6 C5 H5 120.740 no . .
C5 C6 H6 118.725 no . .
C7 C6 H6 118.718 no . .
C6 C7 H7 121.099 no . .
C8 C7 H7 121.092 no . .
N1 C9 H9A 108.609 no . .
N1 C9 H9B 108.608 no . .
C10 C9 H9A 108.605 no . .
C10 C9 H9B 108.607 no . .
H9A C9 H9B 107.564 no . .
C10 C11 H11 119.917 no . .
C12 C11 H11 119.927 no . .
C11 C12 H12 119.406 no . .
C13 C12 H12 119.406 no . .
C12 C13 H13 120.315 no . .
C14 C13 H13 120.316 no . .
C13 C14 H14 120.267 no . .
C15 C14 H14 120.251 no . .
C10 C15 H15 119.214 no . .
C14 C15 H15 119.223 no . .
N2 C16 H16A 108.562 no . .
N2 C16 H16B 108.572 no . .
C17 C16 H16A 108.571 no . .
C17 C16 H16B 108.569 no . .
H16A C16 H16B 107.549 no . .
C17 C18 H18 119.456 no . .
C19 C18 H18 119.465 no . .
C18 C19 H19 120.634 no . .
C20 C19 H19 120.629 no . .
C19 C20 H20 120.205 no . .
C21 C20 H20 120.214 no . .
C20 C21 H21 120.341 no . .
C22 C21 H21 120.330 no . .
C17 C22 H22 117.803 no . .
C21 C22 H22 117.817 no . .
C2 C23 H23 107.700 no . .
C24 C23 H23 107.698 no . .
C25 C23 H23 107.703 no . .
C23 C24 H24A 109.468 no . .
C23 C24 H24B 109.472 no . .
C23 C24 H24C 109.467 no . .
H24A C24 H24B 109.475 no . .
H24A C24 H24C 109.472 no . .
H24B C24 H24C 109.473 no . .
C23 C25 H25A 109.470 no . .
C23 C25 H25B 109.475 no . .
C23 C25 H25C 109.474 no . .
H25A C25 H25B 109.467 no . .
H25A C25 H25C 109.469 no . .
H25B C25 H25C 109.472 no . .
Ir1 C26 H26 113.996 no . .
C27 C26 H26 113.996 no . .
C33 C26 H26 113.992 no . .
Ir1 C27 H27 113.010 no . .
C26 C27 H27 113.016 no . .
C28 C27 H27 113.016 no . .
C27 C28 H28A 109.295 no . .
C27 C28 H28B 109.301 no . .
C29 C28 H28A 109.287 no . .
C29 C28 H28B 109.293 no . .
H28A C28 H28B 107.952 no . .
C28 C29 H29A 108.939 no . .
C28 C29 H29B 108.950 no . .
C30 C29 H29A 108.946 no . .
C30 C29 H29B 108.947 no . .
H29A C29 H29B 107.756 no . .
Ir1 C30 H30 114.012 no . .
C29 C30 H30 114.000 no . .
C31 C30 H30 114.009 no . .
Ir1 C31 H31 114.483 no . .
C30 C31 H31 114.481 no . .
C32 C31 H31 114.473 no . .
C31 C32 H32A 109.607 no . .
C31 C32 H32B 109.610 no . .
C33 C32 H32A 109.605 no . .
C33 C32 H32B 109.613 no . .
H32A C32 H32B 108.139 no . .
C26 C33 H33A 108.947 no . .
C26 C33 H33B 108.952 no . .
C32 C33 H33A 108.954 no . .
C32 C33 H33B 108.955 no . .
H33A C33 H33B 107.752 no . .
N4 C35 H35 107.457 no . .
C36 C35 H35 107.452 no . .
C56 C35 H35 107.448 no . .
C36 C37 H37 119.724 no . .
C38 C37 H37 119.730 no . .
C37 C38 H38 119.700 no . .
C39 C38 H38 119.711 no . .
C38 C39 H39 120.755 no . .
C40 C39 H39 120.754 no . .
C39 C40 H40 119.302 no . .
C41 C40 H40 119.302 no . .
N3 C42 H42A 108.623 no . .
N3 C42 H42B 108.622 no . .
C43 C42 H42A 108.619 no . .
C43 C42 H42B 108.614 no . .
H42A C42 H42B 107.570 no . .
C43 C44 H44 119.034 no . .
C45 C44 H44 119.035 no . .
C44 C45 H45 120.736 no . .
C46 C45 H45 120.735 no . .
C45 C46 H46 119.837 no . .
C47 C46 H46 119.845 no . .
C46 C47 H47 119.920 no . .
C48 C47 H47 119.917 no . .
C43 C48 H48 119.475 no . .
C47 C48 H48 119.462 no . .
N4 C49 H49A 108.408 no . .
N4 C49 H49B 108.404 no . .
C50 C49 H49A 108.409 no . .
C50 C49 H49B 108.398 no . .
H49A C49 H49B 107.456 no . .
C50 C51 H51 119.675 no . .
C52 C51 H51 119.674 no . .
C51 C52 H52 119.589 no . .
C53 C52 H52 119.586 no . .
C52 C53 H53 120.009 no . .
C54 C53 H53 120.011 no . .
C53 C54 H54 120.225 no . .
C55 C54 H54 120.236 no . .
C50 C55 H55 119.426 no . .
C54 C55 H55 119.424 no . .
C35 C56 H56 107.937 no . .
C57 C56 H56 107.943 no . .
C58 C56 H56 107.943 no . .
C56 C57 H57A 109.465 no . .
C56 C57 H57B 109.463 no . .
C56 C57 H57C 109.468 no . .
H57A C57 H57B 109.474 no . .
H57A C57 H57C 109.479 no . .
H57B C57 H57C 109.477 no . .
C56 C58 H58A 109.466 no . .
C56 C58 H58B 109.471 no . .
C56 C58 H58C 109.468 no . .
H58A C58 H58B 109.471 no . .
H58A C58 H58C 109.472 no . .
H58B C58 H58C 109.479 no . .
Ir2 C59 H59 113.353 no . .
C60 C59 H59 113.362 no . .
C66 C59 H59 113.346 no . .
Ir2 C60 H60 113.576 no . .
C59 C60 H60 113.567 no . .
C61 C60 H60 113.563 no . .
C60 C61 H61A 109.549 no . .
C60 C61 H61B 109.555 no . .
C62 C61 H61A 109.546 no . .
C62 C61 H61B 109.543 no . .
H61A C61 H61B 108.092 no . .
C61 C62 H62A 109.162 no . .
C61 C62 H62B 109.162 no . .
C63 C62 H62A 109.149 no . .
C63 C62 H62B 109.149 no . .
H62A C62 H62B 107.877 no . .
Ir2 C63 H63 113.574 no . .
C62 C63 H63 113.578 no . .
C64 C63 H63 113.567 no . .
Ir2 C64 H64 114.157 no . .
C63 C64 H64 114.153 no . .
C65 C64 H64 114.169 no . .
C64 C65 H65A 109.142 no . .
C64 C65 H65B 109.135 no . .
C66 C65 H65A 109.139 no . .
C66 C65 H65B 109.134 no . .
H65A C65 H65B 107.863 no . .
C59 C66 H66A 109.380 no . .
C59 C66 H66B 109.379 no . .
C65 C66 H66A 109.391 no . .
C65 C66 H66B 109.388 no . .
H66A C66 H66B 108.000 no . .

loop_
_geom_bond_atom_site_label_1
_geom_bond_atom_site_label_2
_geom_bond_distance
_geom_bond_publ_flag
_geom_bond_site_symmetry_2
Ir1 Br1 2.4577(13) yes .
Ir1 C1 2.034(10) yes .
Ir1 C26 2.103(9) yes .
Ir1 C27 2.105(10) yes .
Ir1 C30 2.178(9) yes .
Ir1 C31 2.212(10) yes .
Ir2 Br2 2.4719(15) yes .
Ir2 C34 2.033(9) yes .
Ir2 C59 2.085(11) yes .
Ir2 C60 2.135(10) yes .
Ir2 C63 2.184(10) yes .
Ir2 C64 2.201(10) yes .
N1 C1 1.376(12) yes .
N1 C8 1.424(12) yes .
N1 C9 1.496(12) yes .
N2 C1 1.363(13) yes .
N2 C2 1.479(13) yes .
N2 C16 1.469(12) yes .
N3 C34 1.378(12) yes .
N3 C41 1.424(13) yes .
N3 C42 1.476(11) yes .
N4 C34 1.336(12) yes .
N4 C35 1.492(13) yes .
N4 C49 1.485(13) yes .
C2 C3 1.511(14) yes .
C2 C23 1.567(14) yes .
C3 C4 1.414(15) yes .
C3 C8 1.361(15) yes .
C4 C5 1.416(16) yes .
C5 C6 1.370(16) yes .
C6 C7 1.398(15) yes .
C7 C8 1.407(14) yes .
C9 C10 1.473(13) yes .
C10 C11 1.407(14) yes .
C10 C15 1.395(14) yes .
C11 C12 1.386(15) yes .
C12 C13 1.391(15) yes .
C13 C14 1.394(16) yes .
C14 C15 1.397(16) yes .
C16 C17 1.512(15) yes .
C17 C18 1.387(14) yes .
C17 C22 1.352(15) yes .
C18 C19 1.413(16) yes .
C19 C20 1.405(19) yes .
C20 C21 1.36(2) yes .
C21 C22 1.37(2) yes .
C23 C24 1.543(15) yes .
C23 C25 1.550(16) yes .
C26 C27 1.408(14) yes .
C26 C33 1.524(14) yes .
C27 C28 1.521(14) yes .
C28 C29 1.558(15) yes .
C29 C30 1.503(15) yes .
C30 C31 1.396(15) yes .
C31 C32 1.548(15) yes .
C32 C33 1.552(13) yes .
C35 C36 1.504(15) yes .
C35 C56 1.551(15) yes .
C36 C37 1.371(16) yes .
C36 C41 1.416(14) yes .
C37 C38 1.388(17) yes .
C38 C39 1.407(17) yes .
C39 C40 1.393(16) yes .
C40 C41 1.397(14) yes .
C42 C43 1.496(13) yes .
C43 C44 1.414(13) yes .
C43 C48 1.386(14) yes .
C44 C45 1.382(14) yes .
C45 C46 1.409(15) yes .
C46 C47 1.380(14) yes .
C47 C48 1.395(14) yes .
C49 C50 1.493(14) yes .
C50 C51 1.407(17) yes .
C50 C55 1.374(16) yes .
C51 C52 1.402(17) yes .
C52 C53 1.35(2) yes .
C53 C54 1.39(2) yes .
C54 C55 1.418(19) yes .
C56 C57 1.524(17) yes .
C56 C58 1.565(17) yes .
C59 C60 1.449(14) yes .
C59 C66 1.526(14) yes .
C60 C61 1.520(14) yes .
C61 C62 1.586(15) yes .
C62 C63 1.527(15) yes .
C63 C64 1.395(14) yes .
C64 C65 1.520(15) yes .
C65 C66 1.543(14) yes .
C67 C68 1.54(7) yes .
C67 C72 1.44(6) yes 2_656
C68 C69 1.60(6) yes .
C69 C70 1.45(5) yes .
C70 C71 1.36(6) yes .
C71 C72 1.62(8) yes .
C2 H2 1.000 no .
C4 H4 0.950 no .
C5 H5 0.950 no .
C6 H6 0.950 no .
C7 H7 0.950 no .
C9 H9A 0.990 no .
C9 H9B 0.990 no .
C11 H11 0.950 no .
C12 H12 0.950 no .
C13 H13 0.950 no .
C14 H14 0.950 no .
C15 H15 0.950 no .
C16 H16A 0.990 no .
C16 H16B 0.990 no .
C18 H18 0.950 no .
C19 H19 0.950 no .
C20 H20 0.950 no .
C21 H21 0.950 no .
C22 H22 0.950 no .
C23 H23 1.000 no .
C24 H24A 0.980 no .
C24 H24B 0.980 no .
C24 H24C 0.980 no .
C25 H25A 0.980 no .
C25 H25B 0.980 no .
C25 H25C 0.980 no .
C26 H26 1.000 no .
C27 H27 1.000 no .
C28 H28A 0.990 no .
C28 H28B 0.990 no .
C29 H29A 0.990 no .
C29 H29B 0.990 no .
C30 H30 1.000 no .
C31 H31 1.000 no .
C32 H32A 0.990 no .
C32 H32B 0.990 no .
C33 H33A 0.990 no .
C33 H33B 0.990 no .
C35 H35 1.000 no .
C37 H37 0.950 no .
C38 H38 0.950 no .
C39 H39 0.950 no .
C40 H40 0.950 no .
C42 H42A 0.990 no .
C42 H42B 0.990 no .
C44 H44 0.950 no .
C45 H45 0.950 no .
C46 H46 0.950 no .
C47 H47 0.950 no .
C48 H48 0.950 no .
C49 H49A 0.990 no .
C49 H49B 0.990 no .
C51 H51 0.950 no .
C52 H52 0.950 no .
C53 H53 0.950 no .
C54 H54 0.950 no .
C55 H55 0.950 no .
C56 H56 1.000 no .
C57 H57A 0.980 no .
C57 H57B 0.980 no .
C57 H57C 0.980 no .
C58 H58A 0.980 no .
C58 H58B 0.980 no .
C58 H58C 0.980 no .
C59 H59 1.000 no .
C60 H60 1.000 no .
C61 H61A 0.990 no .
C61 H61B 0.990 no .
C62 H62A 0.990 no .
C62 H62B 0.990 no .
C63 H63 1.000 no .
C64 H64 1.000 no .
C65 H65A 0.990 no .
C65 H65B 0.990 no .
C66 H66A 0.990 no .
C66 H66B 0.990 no .

loop_
_geom_contact_atom_site_label_1
_geom_contact_atom_site_label_2
_geom_contact_distance
_geom_contact_publ_flag
_geom_contact_site_symmetry_2
Ir1 C9 3.186(8) no .
Ir1 C16 3.283(11) no .
Ir2 C42 3.229(9) no .
Ir2 C49 3.221(10) no .
N1 C2 2.732(13) no .
N1 C11 3.028(13) no .
N1 C23 3.346(13) no .
N1 C26 3.436(12) no .
N2 C8 2.706(12) no .
N2 C18 2.898(14) no .
N2 C24 2.987(14) no .
N3 C35 2.721(12) no .
N3 C48 3.104(13) no .
N3 C56 3.353(13) no .
N3 C59 3.360(13) no .
N4 C41 2.679(13) no .
N4 C51 2.931(13) no .
N4 C57 2.970(14) no .
C1 C3 2.830(14) no .
C1 C10 3.558(14) no .
C1 C17 3.337(14) no .
C1 C23 3.274(14) no .
C2 C17 3.369(14) no .
C2 C18 3.381(16) no .
C3 C6 2.769(15) no .
C3 C25 3.099(17) no .
C4 C7 2.800(16) no .
C4 C23 3.477(15) no .
C4 C25 3.407(16) no .
C5 C8 2.795(14) no .
C7 C9 2.888(14) no .
C7 C10 3.361(14) no .
C8 C10 3.190(14) no .
C8 C23 3.259(14) no .
C9 C26 3.367(13) no .
C10 C13 2.814(15) no .
C11 C14 2.793(13) no .
C12 C15 2.764(15) no .
C16 C23 3.441(14) no .
C16 C24 3.319(16) no .
C17 C20 2.805(17) no .
C17 C27 3.498(14) no .
C18 C21 2.757(19) no .
C19 C22 2.728(16) no .
C26 C29 3.465(14) no .
C27 C32 3.099(14) no .
C28 C31 3.115(15) no .
C28 C32 3.066(14) no .
C28 C33 3.158(14) no .
C29 C32 3.102(15) no .
C30 C33 3.454(14) no .
C34 C36 2.872(15) no .
C34 C50 3.386(13) no .
C34 C56 3.249(14) no .
C35 C50 3.357(14) no .
C35 C51 3.325(15) no .
C36 C39 2.801(16) no .
C36 C58 3.093(16) no .
C37 C40 2.778(15) no .
C37 C56 3.468(16) no .
C37 C58 3.390(17) no .
C38 C41 2.793(17) no .
C40 C42 2.907(14) no .
C40 C43 3.326(14) no .
C40 C44 3.557(14) no .
C41 C43 3.138(13) no .
C41 C56 3.297(15) no .
C42 C59 3.260(14) no .
C43 C46 2.804(14) no .
C44 C47 2.767(14) no .
C45 C48 2.793(13) no .
C49 C56 3.468(15) no .
C49 C57 3.340(15) no .
C49 C60 3.573(14) no .
C50 C53 2.812(16) no .
C50 C60 3.518(14) no .
C51 C54 2.764(19) no .
C52 C55 2.76(2) no .
C59 C62 3.488(15) no .
C60 C65 3.111(15) no .
C61 C64 3.140(15) no .
C61 C65 3.091(15) no .
C61 C66 3.184(14) no .
C62 C65 3.148(15) no .
C63 C66 3.462(13) no .
C68 C71 3.58(8) no .
C10 C47 3.550(14) no 2_745
C21 C68 3.45(5) no 2_646
C29 C51 3.360(15) no 2_746
C47 C10 3.550(14) no 2_755
C51 C29 3.360(15) no 2_756
C51 C58 3.513(17) no 2_746
C52 C58 3.501(18) no 2_746
C57 C72 3.59(4) no 2_756
C58 C51 3.513(17) no 2_756
C58 C52 3.501(18) no 2_756
C68 C21 3.45(5) no 2_656
C72 C57 3.59(4) no 2_746
Ir1 H9A 2.5070 no .
Ir1 H16B 2.6965 no .
Ir1 H29A 3.3904 no .
Ir1 H33A 3.3430 no .
Ir2 H42B 2.5913 no .
Ir2 H49B 2.6023 no .
Ir2 H62A 3.3899 no .
Ir2 H66A 3.3749 no .
Br1 H9A 3.3756 no .
Br1 H11 3.0173 no .
Br1 H16B 3.4404 no .
Br1 H24A 3.2090 no .
Br1 H30 2.9719 no .
Br1 H31 3.2056 no .
Br2 H42B 3.4837 no .
Br2 H48 3.4991 no .
Br2 H49B 3.3487 no .
Br2 H57A 3.0724 no .
Br2 H63 2.9931 no .
Br2 H64 3.1902 no .
N1 H7 2.6595 no .
N1 H11 2.8079 no .
N1 H23 2.8837 no .
N1 H26 2.9822 no .
N2 H18 2.5611 no .
N2 H23 2.7652 no .
N2 H24A 2.6113 no .
N2 H24B 3.3268 no .
N2 H27 3.3539 no .
N3 H40 2.6594 no .
N3 H48 2.9350 no .
N3 H56 2.9253 no .
N3 H59 2.8534 no .
N4 H51 2.6151 no .
N4 H56 2.8303 no .
N4 H57A 2.6639 no .
N4 H57B 3.1800 no .
N4 H60 3.2855 no .
C1 H2 3.2776 no .
C1 H9A 2.4752 no .
C1 H9B 3.0595 no .
C1 H11 3.2888 no .
C1 H16A 3.1829 no .
C1 H16B 2.5168 no .
C1 H18 3.3167 no .
C1 H23 3.0814 no .
C1 H24A 3.2858 no .
C1 H26 2.7961 no .
C1 H27 3.0031 no .
C2 H4 2.7418 no .
C2 H16A 2.5635 no .
C2 H16B 3.2822 no .
C2 H18 2.7645 no .
C2 H24A 2.7422 no .
C2 H24B 2.8344 no .
C2 H24C 3.4276 no .
C2 H25A 3.4038 no .
C2 H25B 2.7785 no .
C2 H25C 2.7090 no .
C3 H5 3.3085 no .
C3 H7 3.2704 no .
C3 H18 2.8062 no .
C3 H23 2.6924 no .
C3 H25B 3.4739 no .
C3 H25C 2.7302 no .
C4 H2 2.6449 no .
C4 H6 3.2515 no .
C4 H18 3.2046 no .
C4 H25B 3.5819 no .
C4 H25C 2.7715 no .
C5 H7 3.2804 no .
C6 H4 3.2543 no .
C7 H5 3.2824 no .
C7 H9B 2.6062 no .
C8 H2 3.2440 no .
C8 H4 3.2578 no .
C8 H6 3.2581 no .
C8 H9A 3.3082 no .
C8 H9B 2.6711 no .
C8 H18 3.4564 no .
C8 H23 2.9676 no .
C9 H7 2.5636 no .
C9 H11 2.6715 no .
C9 H15 2.6531 no .
C9 H26 3.0128 no .
C9 H33A 3.4132 no .
C10 H7 2.9797 no .
C10 H12 3.2761 no .
C10 H14 3.2909 no .
C11 H9A 2.8059 no .
C11 H9B 3.2988 no .
C11 H13 3.2750 no .
C11 H15 3.2643 no .
C11 H23 3.2057 no .
C12 H14 3.2652 no .
C13 H11 3.2733 no .
C13 H15 3.2651 no .
C14 H12 3.2604 no .
C15 H7 3.1215 no .
C15 H9A 3.0240 no .
C15 H9B 2.5284 no .
C15 H11 3.2667 no .
C15 H13 3.2722 no .
C16 H2 2.5371 no .
C16 H18 2.6919 no .
C16 H22 2.6192 no .
C16 H24A 2.7801 no .
C16 H24B 3.3410 no .
C16 H27 3.1205 no .
C17 H2 3.1074 no .
C17 H19 3.2935 no .
C17 H21 3.2550 no .
C17 H27 2.6956 no .
C18 H2 3.0411 no .
C18 H16A 3.0439 no .
C18 H16B 3.2492 no .
C18 H20 3.2876 no .
C18 H22 3.1913 no .
C18 H27 2.9982 no .
C19 H21 3.2551 no .
C19 H27 3.5973 no .
C20 H18 3.2820 no .
C20 H22 3.2055 no .
C21 H19 3.2506 no .
C22 H16A 2.8600 no .
C22 H16B 2.6279 no .
C22 H18 3.1960 no .
C22 H20 3.2223 no .
C22 H27 3.0185 no .
C22 H28B 3.4815 no .
C23 H11 3.5043 no .
C23 H16A 3.2007 no .
C24 H2 2.8521 no .
C24 H16A 2.7920 no .
C24 H25A 2.7144 no .
C24 H25B 2.7273 no .
C24 H25C 3.3795 no .
C25 H2 2.7107 no .
C25 H4 3.2902 no .
C25 H24A 3.3803 no .
C25 H24B 2.7013 no .
C25 H24C 2.7373 no .
C26 H9A 2.8443 no .
C26 H9B 3.3198 no .
C26 H28A 2.7196 no .
C26 H28B 3.3278 no .
C26 H32A 2.9740 no .
C26 H32B 3.3717 no .
C27 H16B 3.1954 no .
C27 H29A 2.9941 no .
C27 H29B 3.3341 no .
C27 H32A 3.1554 no .
C27 H33A 3.3644 no .
C27 H33B 2.9636 no .
C28 H26 3.3870 no .
C28 H30 3.4270 no .
C28 H32A 2.6622 no .
C28 H33B 3.3095 no .
C29 H27 3.2497 no .
C29 H31 3.3771 no .
C29 H32A 2.7323 no .
C30 H28A 3.0055 no .
C30 H28B 3.3375 no .
C30 H32A 2.6915 no .
C30 H32B 3.3131 no .
C31 H9A 3.4902 no .
C31 H28A 3.2304 no .
C31 H29A 3.3444 no .
C31 H29B 2.9018 no .
C31 H33A 2.9421 no .
C31 H33B 3.3563 no .
C32 H26 3.4469 no .
C32 H28A 2.7111 no .
C32 H29B 3.1887 no .
C32 H30 3.3922 no .
C33 H9A 3.2273 no .
C33 H27 3.3937 no .
C33 H28A 2.8282 no .
C33 H31 3.2259 no .
C34 H35 3.2518 no .
C34 H42A 3.0177 no .
C34 H42B 2.4794 no .
C34 H48 3.4819 no .
C34 H49A 3.1398 no .
C34 H49B 2.4886 no .
C34 H51 3.5149 no .
C34 H56 3.1169 no .
C34 H57A 3.1818 no .
C34 H59 2.7985 no .
C34 H60 2.9826 no .
C35 H37 2.7391 no .
C35 H49A 2.6122 no .
C35 H49B 3.3213 no .
C35 H51 2.6820 no .
C35 H57A 2.7839 no .
C35 H57B 2.7626 no .
C35 H57C 3.4090 no .
C35 H58A 3.3733 no .
C35 H58B 2.7374 no .
C35 H58C 2.6683 no .
C36 H38 3.2489 no .
C36 H40 3.2775 no .
C36 H51 2.7629 no .
C36 H56 2.6904 no .
C36 H58B 3.4631 no .
C36 H58C 2.7209 no .
C37 H35 2.6416 no .
C37 H39 3.2864 no .
C37 H51 3.0777 no .
C37 H58B 3.5945 no .
C37 H58C 2.7361 no .
C38 H40 3.2652 no .
C39 H37 3.2829 no .
C40 H38 3.2656 no .
C40 H42A 2.6635 no .
C40 H44 3.3363 no .
C41 H35 3.2407 no .
C41 H37 3.2760 no .
C41 H39 3.2910 no .
C41 H42A 2.6688 no .
C41 H42B 3.2937 no .
C41 H51 3.5301 no .
C41 H56 3.0095 no .
C41 H59 3.5754 no .
C42 H40 2.5808 no .
C42 H44 2.6836 no .
C42 H48 2.6664 no .
C42 H59 2.7961 no .
C42 H66A 3.4554 no .
C43 H40 2.9453 no .
C43 H45 3.3025 no .
C43 H47 3.2736 no .
C44 H40 2.9328 no .
C44 H42A 2.5541 no .
C44 H42B 3.1261 no .
C44 H46 3.2574 no .
C44 H48 3.2610 no .
C45 H47 3.2770 no .
C46 H44 3.2570 no .
C46 H48 3.2582 no .
C47 H45 3.2777 no .
C48 H42A 3.3020 no .
C48 H42B 2.7564 no .
C48 H44 3.2541 no .
C48 H46 3.2623 no .
C48 H56 3.4230 no .
C49 H35 2.5437 no .
C49 H51 2.7012 no .
C49 H55 2.6355 no .
C49 H57A 2.9465 no .
C49 H57B 3.1802 no .
C49 H60 3.1388 no .
C50 H35 3.0569 no .
C50 H52 3.2928 no .
C50 H54 3.2837 no .
C50 H60 2.7878 no .
C51 H35 2.8991 no .
C51 H49A 3.0100 no .
C51 H49B 3.2687 no .
C51 H53 3.2540 no .
C51 H55 3.2447 no .
C51 H60 3.1459 no .
C52 H54 3.2293 no .
C53 H51 3.2449 no .
C53 H55 3.2762 no .
C54 H52 3.2303 no .
C55 H49A 2.8738 no .
C55 H49B 2.5843 no .
C55 H51 3.2413 no .
C55 H53 3.2841 no .
C55 H60 3.1175 no .
C55 H61B 3.3761 no .
C56 H37 3.5578 no .
C56 H49A 3.2202 no .
C57 H35 2.8446 no .
C57 H49A 2.8036 no .
C57 H58A 2.7305 no .
C57 H58B 2.7436 no .
C57 H58C 3.3819 no .
C58 H35 2.6166 no .
C58 H37 3.1812 no .
C58 H57A 3.3893 no .
C58 H57B 2.7549 no .
C58 H57C 2.7002 no .
C59 H42A 3.0770 no .
C59 H42B 2.8495 no .
C59 H61A 2.7330 no .
C59 H61B 3.3615 no .
C59 H65A 2.9540 no .
C59 H65B 3.3358 no .
C60 H49B 3.1487 no .
C60 H62A 2.9745 no .
C60 H62B 3.3531 no .
C60 H65A 3.1684 no .
C60 H66A 3.4162 no .
C60 H66B 2.9763 no .
C61 H59 3.4078 no .
C61 H63 3.4599 no .
C61 H65A 2.6868 no .
C61 H66B 3.2958 no .
C62 H60 3.2575 no .
C62 H64 3.4099 no .
C62 H65A 2.7792 no .
C63 H49B 3.5771 no .
C63 H61A 3.0086 no .
C63 H61B 3.3813 no .
C63 H65A 2.6715 no .
C63 H65B 3.2912 no .
C64 H61A 3.2287 no .
C64 H62A 3.3711 no .
C64 H62B 2.9628 no .
C64 H66A 2.9675 no .
C64 H66B 3.3438 no .
C65 H59 3.4109 no .
C65 H61A 2.7227 no .
C65 H62B 3.2798 no .
C65 H63 3.3697 no .
C66 H42B 3.3190 no .
C66 H60 3.4279 no .
C66 H61A 2.8332 no .
C66 H64 3.2256 no .
H2 H4 2.4808 no .
H2 H16A 2.3516 no .
H2 H16B 3.4533 no .
H2 H18 2.5071 no .
H2 H23 2.8986 no .
H2 H24A 3.1031 no .
H2 H24B 2.7384 no .
H2 H25B 2.5636 no .
H2 H25C 2.9245 no .
H4 H5 2.3795 no .
H4 H18 3.2783 no .
H4 H25B 3.2068 no .
H4 H25C 2.7449 no .
H5 H6 2.3126 no .
H6 H7 2.3462 no .
H7 H9A 3.4793 no .
H7 H9B 2.0388 no .
H7 H15 2.8099 no .
H9A H11 2.8420 no .
H9A H15 3.1945 no .
H9A H26 2.7816 no .
H9A H33A 2.7699 no .
H9B H15 2.3172 no .
H9B H26 2.7722 no .
H9B H33A 3.1326 no .
H11 H12 2.3268 no .
H11 H23 2.5654 no .
H12 H13 2.3372 no .
H13 H14 2.3524 no .
H14 H15 2.3398 no .
H16A H18 3.1839 no .
H16A H22 2.8666 no .
H16A H24A 2.3866 no .
H16A H24B 2.5803 no .
H16B H18 3.5078 no .
H16B H22 2.4498 no .
H16B H24A 2.8637 no .
H16B H27 2.9411 no .
H16B H29A 3.5232 no .
H18 H19 2.3641 no .
H18 H27 3.3308 no .
H19 H20 2.3673 no .
H20 H21 2.3193 no .
H21 H22 2.2963 no .
H22 H27 3.3559 no .
H22 H28B 3.4103 no .
H22 H29A 3.4738 no .
H23 H24A 2.3978 no .
H23 H24B 2.8704 no .
H23 H24C 2.3388 no .
H23 H25A 2.3629 no .
H23 H25B 2.8768 no .
H23 H25C 2.3854 no .
H24B H25A 2.9659 no .
H24B H25B 2.5285 no .
H24C H25A 2.5533 no .
H24C H25B 3.0383 no .
H26 H27 2.2056 no .
H26 H28A 3.5108 no .
H26 H33A 2.3697 no .
H26 H33B 2.4918 no .
H27 H28A 2.7385 no .
H27 H28B 2.2395 no .
H27 H29A 3.4633 no .
H28A H29A 2.8404 no .
H28A H29B 2.2544 no .
H28A H32A 2.1045 no .
H28A H32B 3.5957 no .
H28A H33B 2.7396 no .
H28B H29A 2.2523 no .
H28B H29B 2.5677 no .
H28B H32A 3.5622 no .
H29A H30 2.3244 no .
H29B H30 2.5066 no .
H29B H32A 2.5875 no .
H30 H31 2.2175 no .
H30 H32A 3.5141 no .
H31 H32A 2.8040 no .
H31 H32B 2.2950 no .
H31 H33A 3.3768 no .
H32A H33A 2.8560 no .
H32A H33B 2.2757 no .
H32B H33A 2.2711 no .
H32B H33B 2.5345 no .
H35 H37 2.4970 no .
H35 H49A 2.3985 no .
H35 H49B 3.4698 no .
H35 H51 2.3033 no .
H35 H56 2.8731 no .
H35 H57A 3.1973 no .
H35 H57B 2.6790 no .
H35 H58A 3.5395 no .
H35 H58B 2.4585 no .
H35 H58C 2.8206 no .
H37 H38 2.3296 no .
H37 H51 3.1218 no .
H37 H58B 3.1457 no .
H37 H58C 2.5800 no .
H38 H39 2.3639 no .
H39 H40 2.3438 no .
H40 H42A 2.0976 no .
H40 H42B 3.5128 no .
H40 H44 2.5353 no .
H42A H44 2.3387 no .
H42A H59 2.4193 no .
H42A H66A 3.0864 no .
H42B H44 3.3200 no .
H42B H48 2.7357 no .
H42B H59 2.6914 no .
H42B H66A 2.8842 no .
H44 H45 2.3290 no .
H45 H46 2.3679 no .
H46 H47 2.3275 no .
H47 H48 2.3361 no .
H48 H56 2.8710 no .
H49A H51 3.1400 no .
H49A H55 2.9258 no .
H49A H57A 2.5629 no .
H49A H57B 2.4145 no .
H49B H51 3.5460 no .
H49B H55 2.4147 no .
H49B H57A 3.0642 no .
H49B H60 2.9726 no .
H49B H62A 3.3132 no .
H51 H52 2.3410 no .
H51 H60 3.4701 no .
H52 H53 2.2973 no .
H53 H54 2.3402 no .
H54 H55 2.3630 no .
H55 H60 3.4266 no .
H55 H61B 3.3016 no .
H55 H62A 2.9761 no .
H56 H57A 2.3439 no .
H56 H57B 2.8591 no .
H56 H57C 2.3628 no .
H56 H58A 2.3857 no .
H56 H58B 2.8909 no .
H56 H58C 2.3976 no .
H57B H58A 3.0473 no .
H57B H58B 2.5943 no .
H57C H58A 2.5215 no .
H57C H58B 2.9859 no .
H57C H58C 3.5917 no .
H59 H60 2.2457 no .
H59 H61A 3.5252 no .
H59 H66A 2.3620 no .
H59 H66B 2.5047 no .
H60 H61A 2.7507 no .
H60 H61B 2.2516 no .
H60 H62A 3.4449 no .
H61A H62A 2.8774 no .
H61A H62B 2.3007 no .
H61A H65A 2.1192 no .
H61A H66B 2.7106 no .
H61B H62A 2.2982 no .
H61B H62B 2.5808 no .
H61B H65A 3.5859 no .
H62A H63 2.3520 no .
H62B H63 2.5163 no .
H62B H65A 2.6821 no .
H63 H64 2.2040 no .
H63 H65A 3.4916 no .
H64 H65A 2.7701 no .
H64 H65B 2.2551 no .
H64 H66A 3.4032 no .
H65A H66A 2.8420 no .
H65A H66B 2.2540 no .
H65B H66A 2.2556 no .
H65B H66B 2.5393 no .
Br1 H40 3.2437 no .
Br1 H42A 2.6636 no .
Br1 H44 2.8989 no .
Br1 H59 3.5235 no .
Br1 H66A 3.2941 no .
Br2 H7 3.1712 no 2_755
Br2 H9B 2.7825 no 2_755
Br2 H15 3.1142 no 2_755
Br2 H25B 3.5999 no 1_655
Br2 H33A 3.5840 no 2_755
C2 H64 3.5729 no 1_455
C3 H25A 3.5772 no 2_645
C4 H64 3.2944 no 1_455
C4 H65B 3.3092 no 1_455
C5 H25A 3.4961 no 2_645
C5 H27 3.5201 no 2_655
C5 H28A 3.4170 no 2_655
C5 H28B 3.1913 no 2_655
C5 H54 3.5210 no 1_454
C6 H20 3.3334 no 2_655
C6 H25A 3.3507 no 2_645
C6 H54 3.0919 no 1_454
C7 H20 3.1737 no 2_655
C7 H25A 3.2586 no 2_645
C8 H25A 3.3873 no 2_645
C9 H47 3.4511 no 2_745
C9 H48 3.3341 no 2_745
C10 H20 3.5542 no 2_655
C10 H47 2.8762 no 2_745
C10 H48 3.2836 no 2_745
C11 H19 3.1586 no 2_655
C11 H47 3.0247 no 2_745
C12 H19 3.1666 no 2_655
C12 H31 3.4430 no 2_755
C12 H32A 3.4840 no 2_755
C12 H32B 3.3385 no 2_755
C12 H47 3.3178 no 2_745
C12 H65A 3.5055 no 2_755
C12 H66B 3.1265 no 2_755
C13 H29B 3.3872 no 2_755
C13 H37 3.3062 no 1_554
C13 H38 3.5858 no 1_554
C13 H47 3.4736 no 2_745
C13 H61A 3.1103 no 2_755
C13 H66B 3.1552 no 2_755
C14 H20 3.3992 no 2_655
C14 H37 3.5995 no 1_554
C14 H38 3.3036 no 1_554
C14 H47 3.3426 no 2_745
C14 H57C 3.4335 no 2_745
C15 H20 3.2740 no 2_655
C15 H47 3.0476 no 2_745
C15 H48 2.9301 no 2_745
C16 H62B 3.5947 no 1_455
C17 H62B 2.8359 no 1_455
C18 H25A 3.4703 no 2_645
C18 H25C 3.1906 no 2_645
C18 H62B 2.8821 no 1_455
C18 H65A 3.2916 no 1_455
C19 H25C 3.1934 no 2_645
C19 H62B 3.1315 no 1_455
C19 H65A 3.1573 no 1_455
C20 H62B 3.3159 no 1_455
C21 H62B 3.2586 no 1_455
C22 H49A 3.4260 no 2_746
C22 H62B 3.0119 no 1_455
C24 H39 3.2827 no .
C24 H40 3.4830 no .
C24 H44 3.4229 no .
C25 H18 3.4104 no 2_655
C25 H19 3.4785 no 2_655
C25 H26 3.2620 no 2_655
C25 H64 3.5962 no 1_455
C26 H4 3.5463 no 2_645
C26 H25C 3.5810 no 2_645
C26 H64 3.5880 no 2_745
C27 H5 3.4171 no 2_645
C28 H5 2.9202 no 2_645
C29 H35 3.1251 no 2_746
C29 H51 3.2862 no 2_746
C30 H13 3.4758 no 2_745
C30 H66B 3.2667 no .
C31 H12 3.1547 no 2_745
C31 H66B 3.2176 no .
C32 H12 3.3305 no 2_745
C32 H46 3.1580 no 1_545
C32 H47 3.5564 no 1_545
C33 H42B 3.0258 no 2_745
C33 H46 3.3202 no 1_545
C33 H64 3.3274 no 2_745
C33 H66A 3.5488 no 2_745
C35 H29A 3.2748 no 2_756
C36 H58A 3.4892 no 2_746
C37 H13 3.2885 no 1_556
C37 H14 3.2866 no 1_556
C37 H58A 3.5689 no 2_746
C37 H61B 3.5172 no 2_756
C38 H14 3.0106 no 1_556
C38 H58A 3.5393 no 2_746
C38 H61B 3.0447 no 2_756
C39 H53 3.3150 no 2_756
C39 H58A 3.4350 no 2_746
C40 H24A 3.5857 no .
C40 H53 2.9984 no 2_756
C40 H58A 3.3246 no 2_746
C41 H53 3.3204 no 2_756
C41 H58A 3.3727 no 2_746
C42 H32B 3.3870 no 2_755
C42 H33A 3.0452 no 2_755
C43 H32B 2.9877 no 2_755
C43 H33A 3.0374 no 2_755
C43 H53 3.1102 no 2_756
C44 H24C 3.4359 no .
C44 H32B 2.8251 no 2_755
C44 H53 2.9791 no 2_756
C45 H12 3.2691 no .
C45 H31 3.2413 no 2_755
C45 H32B 3.3395 no 2_755
C45 H53 3.1270 no 2_756
C45 H65B 3.3448 no 2_755
C46 H28A 3.1607 no 1_565
C46 H31 3.1161 no 2_755
C46 H32A 3.0797 no 1_565
C46 H33B 3.5783 no 1_565
C46 H53 3.4074 no 2_756
C46 H65B 3.4142 no 2_755
C46 H66A 3.3834 no 2_755
C47 H9A 3.2221 no 2_755
C47 H31 3.5138 no 2_755
C47 H32A 3.2028 no 1_565
C47 H52 3.0954 no 2_756
C47 H53 3.4774 no 2_756
C48 H9A 3.2386 no 2_755
C48 H15 3.5251 no 2_755
C48 H33A 3.0813 no 2_755
C48 H52 3.0277 no 2_756
C48 H53 3.3331 no 2_756
C49 H29A 3.5005 no 2_756
C50 H28B 3.2504 no 2_756
C50 H29A 3.3125 no 2_756
C51 H28B 3.3316 no 2_756
C51 H29A 3.0558 no 2_756
C51 H29B 2.9148 no 2_756
C51 H58A 3.1111 no 2_746
C51 H58C 3.0416 no 2_746
C52 H28A 3.5983 no 2_756
C52 H28B 3.4583 no 2_756
C52 H29B 3.0807 no 2_756
C52 H56 3.1501 no 2_746
C52 H58A 3.3418 no 2_746
C52 H58C 3.0002 no 2_746
C53 H5 3.4800 no 1_656
C53 H28B 3.4861 no 2_756
C54 H5 3.2760 no 1_656
C54 H6 2.8597 no 1_656
C54 H28B 3.4096 no 2_756
C55 H6 3.3202 no 1_656
C55 H21 3.4424 no 2_756
C55 H28B 3.2839 no 2_756
C56 H52 3.2820 no 2_756
C57 H14 3.5336 no 2_755
C57 H15 3.4436 no 2_755
C58 H51 3.3318 no 2_756
C58 H52 3.3005 no 2_756
C58 H59 3.4468 no 2_756
C58 H60 3.3191 no 2_756
C59 H30 3.5122 no .
C60 H58C 3.3576 no 2_746
C61 H13 3.4277 no 2_745
C61 H38 3.1873 no 2_746
C63 H2 3.1414 no 1_655
C64 H2 3.1376 no 1_655
C64 H4 3.0841 no 1_655
C64 H33B 3.1574 no 2_755
C65 H4 3.2135 no 1_655
C65 H12 3.4879 no 2_745
C65 H33B 3.2047 no 2_755
C65 H45 3.5054 no 2_745
C65 H46 3.5669 no 2_745
C66 H12 3.3194 no 2_745
C66 H13 3.4346 no 2_745
C66 H30 3.2660 no .
C66 H31 3.1610 no .
C66 H33B 3.4048 no 2_755
C66 H46 3.4499 no 2_745
C67 H6 3.3048 no 2_655
C67 H54 3.4323 no 2_756
C67 H55 3.1636 no 2_756
C67 H57A 3.5581 no 1_455
C67 H62A 3.0658 no 2_756
C68 H21 3.0425 no 2_656
C68 H22 3.3616 no 2_656
C68 H57A 3.4638 no 1_455
C68 H62A 3.4878 no 2_756
C69 H24B 3.2396 no .
C69 H39 3.2263 no .
C69 H54 3.4408 no 2_756
C69 H63 3.5283 no 1_455
C70 H21 3.1972 no 2_656
C70 H24B 3.4608 no .
C70 H39 3.1717 no .
C70 H62A 3.2207 no 1_455
C70 H63 3.1916 no 1_455
C71 H21 3.2482 no 2_656
C71 H38 3.3119 no .
C71 H39 3.1123 no .
C71 H57C 3.2620 no 2_746
C71 H62A 3.4111 no 1_455
C72 H20 3.4720 no 2_656
C72 H21 3.4177 no 2_656
C72 H55 3.3851 no 1_455
C72 H57A 3.3631 no 2_746
C72 H57C 3.1780 no 2_746
C72 H62A 3.1673 no 1_455
H2 C63 3.1414 no 1_455
H2 C64 3.1376 no 1_455
H2 H62B 3.5748 no 1_455
H2 H63 2.7241 no 1_455
H2 H64 2.7220 no 1_455
H4 C26 3.5463 no 2_655
H4 C64 3.0841 no 1_455
H4 C65 3.2135 no 1_455
H4 H26 3.2969 no 2_655
H4 H27 3.5265 no 2_655
H4 H33B 3.2058 no 2_655
H4 H64 2.3990 no 1_455
H4 H65A 3.5927 no 1_455
H4 H65B 2.5621 no 1_455
H5 C27 3.4171 no 2_655
H5 C28 2.9202 no 2_655
H5 C53 3.4800 no 1_454
H5 C54 3.2760 no 1_454
H5 H27 3.3188 no 2_655
H5 H28A 2.5930 no 2_655
H5 H28B 2.5173 no 2_655
H5 H45 3.3840 no 2_645
H5 H53 3.5059 no 1_454
H5 H54 3.1761 no 1_454
H6 C54 2.8597 no 1_454
H6 C55 3.3202 no 1_454
H6 C67 3.3048 no 2_645
H6 H20 3.3445 no 2_655
H6 H54 2.2917 no 1_454
H6 H55 3.1536 no 1_454
H7 Br2 3.1712 no 2_745
H7 H20 3.1532 no 2_655
H7 H25B 3.5480 no 2_645
H9A C47 3.2221 no 2_745
H9A C48 3.2386 no 2_745
H9A H47 3.0050 no 2_745
H9A H48 3.0280 no 2_745
H9B Br2 2.7825 no 2_745
H9B H48 3.1238 no 2_745
H11 H19 3.3316 no 2_655
H11 H32B 3.4903 no 2_755
H11 H44 3.0265 no .
H11 H45 3.5858 no .
H11 H47 3.4681 no 2_745
H12 C31 3.1547 no 2_755
H12 C32 3.3305 no 2_755
H12 C45 3.2691 no .
H12 C65 3.4879 no 2_755
H12 C66 3.3194 no 2_755
H12 H19 3.3404 no 2_655
H12 H31 2.7032 no 2_755
H12 H32A 3.3852 no 2_755
H12 H32B 2.9162 no 2_755
H12 H44 3.5698 no .
H12 H45 2.9112 no .
H12 H65A 3.0830 no 2_755
H12 H65B 3.4759 no 2_755
H12 H66B 2.5033 no 2_755
H13 C30 3.4758 no 2_755
H13 C37 3.2885 no 1_554
H13 C61 3.4277 no 2_755
H13 C66 3.4346 no 2_755
H13 H29B 3.1324 no 2_755
H13 H30 3.1071 no 2_755
H13 H37 2.5355 no 1_554
H13 H38 3.1912 no 1_554
H13 H61A 2.5952 no 2_755
H13 H65A 3.4532 no 2_755
H13 H66B 2.5762 no 2_755
H14 C37 3.2866 no 1_554
H14 C38 3.0106 no 1_554
H14 C57 3.5336 no 2_745
H14 H37 3.1367 no 1_554
H14 H38 2.6296 no 1_554
H14 H56 3.4912 no 2_745
H14 H57C 2.7009 no 2_745
H14 H58A 3.5102 no 2_745
H15 Br2 3.1142 no 2_745
H15 C48 3.5251 no 2_745
H15 C57 3.4436 no 2_745
H15 H20 3.5244 no 2_655
H15 H47 3.5077 no 2_745
H15 H48 2.6786 no 2_745
H15 H56 3.4370 no 2_745
H15 H57A 3.0354 no 2_745
H15 H57C 3.0640 no 2_745
H16A H62B 3.2404 no 1_455
H16A H63 3.2357 no 1_455
H16B H57B 3.5442 no 2_746
H18 C25 3.4104 no 2_645
H18 H25A 2.8897 no 2_645
H18 H25C 3.0240 no 2_645
H18 H62B 3.3274 no 1_455
H18 H65A 3.1887 no 1_455
H19 C11 3.1586 no 2_645
H19 C12 3.1666 no 2_645
H19 C25 3.4785 no 2_645
H19 H11 3.3316 no 2_645
H19 H12 3.3404 no 2_645
H19 H23 2.9438 no 2_645
H19 H25A 3.3141 no 2_645
H19 H25C 3.0459 no 2_645
H19 H65A 2.9535 no 1_455
H20 C6 3.3334 no 2_645
H20 C7 3.1737 no 2_645
H20 C10 3.5542 no 2_645
H20 C14 3.3992 no 2_645
H20 C15 3.2740 no 2_645
H20 C72 3.4720 no 2_646
H20 H6 3.3445 no 2_645
H20 H7 3.1532 no 2_645
H20 H15 3.5244 no 2_645
H21 C55 3.4424 no 2_746
H21 C68 3.0425 no 2_646
H21 C70 3.1972 no 2_646
H21 C71 3.2482 no 2_646
H21 C72 3.4177 no 2_646
H21 H49A 3.1943 no 2_746
H21 H49B 3.5327 no 2_746
H21 H55 2.8232 no 2_746
H22 C68 3.3616 no 2_646
H22 H49A 2.6628 no 2_746
H22 H57B 2.7633 no 2_746
H22 H62B 3.5180 no 1_455
H23 H19 2.9438 no 2_655
H24A C40 3.5857 no .
H24A H39 3.0285 no .
H24A H40 2.9012 no .
H24A H44 3.1295 no .
H24B C69 3.2396 no .
H24B C70 3.4608 no .
H24B H39 2.9997 no .
H24B H63 3.1345 no 1_455
H24C C44 3.4359 no .
H24C H39 3.2729 no .
H24C H40 3.2371 no .
H24C H44 2.8835 no .
H24C H45 3.2791 no .
H24C H53 3.5584 no 2_756
H24C H54 3.5535 no 2_756
H25A C3 3.5772 no 2_655
H25A C5 3.4961 no 2_655
H25A C6 3.3507 no 2_655
H25A C7 3.2586 no 2_655
H25A C8 3.3873 no 2_655
H25A C18 3.4703 no 2_655
H25A H18 2.8897 no 2_655
H25A H19 3.3141 no 2_655
H25A H26 3.5949 no 2_655
H25B Br2 3.5999 no 1_455
H25B H7 3.5480 no 2_655
H25B H26 2.9133 no 2_655
H25B H63 3.1752 no 1_455
H25B H64 2.8648 no 1_455
H25C C18 3.1906 no 2_655
H25C C19 3.1934 no 2_655
H25C C26 3.5810 no 2_655
H25C H18 3.0240 no 2_655
H25C H19 3.0459 no 2_655
H25C H26 2.8185 no 2_655
H25C H27 3.0242 no 2_655
H25C H64 3.5823 no 1_455
H26 C25 3.2620 no 2_645
H26 H4 3.2969 no 2_645
H26 H25A 3.5949 no 2_645
H26 H25B 2.9133 no 2_645
H26 H25C 2.8185 no 2_645
H26 H64 3.1361 no 2_745
H27 C5 3.5201 no 2_645
H27 H4 3.5265 no 2_645
H27 H5 3.3188 no 2_645
H27 H25C 3.0242 no 2_645
H28A C5 3.4170 no 2_645
H28A C46 3.1607 no 1_545
H28A C52 3.5983 no 2_746
H28A H5 2.5930 no 2_645
H28A H46 2.7059 no 1_545
H28A H47 3.5363 no 1_545
H28B C5 3.1913 no 2_645
H28B C50 3.2504 no 2_746
H28B C51 3.3316 no 2_746
H28B C52 3.4583 no 2_746
H28B C53 3.4861 no 2_746
H28B C54 3.4096 no 2_746
H28B C55 3.2839 no 2_746
H28B H5 2.5173 no 2_645
H28B H49A 3.5771 no 2_746
H29A C35 3.2748 no 2_746
H29A C49 3.5005 no 2_746
H29A C50 3.3125 no 2_746
H29A C51 3.0558 no 2_746
H29A H35 2.2837 no 2_746
H29A H37 3.5546 no 2_746
H29A H49A 3.0129 no 2_746
H29A H51 2.9171 no 2_746
H29A H57B 3.5192 no 2_746
H29A H58B 3.2937 no 2_746
H29B C13 3.3872 no 2_745
H29B C51 2.9148 no 2_746
H29B C52 3.0807 no 2_746
H29B H13 3.1324 no 2_745
H29B H35 3.1647 no 2_746
H29B H37 3.4377 no 2_746
H29B H47 3.4399 no 1_545
H29B H51 2.7658 no 2_746
H29B H52 3.0589 no 2_746
H30 C59 3.5122 no .
H30 C66 3.2660 no .
H30 H13 3.1071 no 2_745
H30 H35 3.5803 no 2_746
H30 H37 3.4578 no 2_746
H30 H58B 3.0839 no 2_746
H30 H59 3.1055 no .
H30 H66A 3.3265 no .
H30 H66B 2.6075 no .
H31 C12 3.4430 no 2_745
H31 C45 3.2413 no 2_745
H31 C46 3.1161 no 2_745
H31 C47 3.5138 no 2_745
H31 C66 3.1610 no .
H31 H12 2.7032 no 2_745
H31 H45 3.5531 no 2_745
H31 H46 3.3033 no 2_745
H31 H66A 2.8992 no .
H31 H66B 2.5180 no .
H32A C12 3.4840 no 2_745
H32A C46 3.0797 no 1_545
H32A C47 3.2028 no 1_545
H32A H12 3.3852 no 2_745
H32A H46 2.4400 no 1_545
H32A H47 2.6819 no 1_545
H32B C12 3.3385 no 2_745
H32B C42 3.3870 no 2_745
H32B C43 2.9877 no 2_745
H32B C44 2.8251 no 2_745
H32B C45 3.3395 no 2_745
H32B H11 3.4903 no 2_745
H32B H12 2.9162 no 2_745
H32B H42A 3.3803 no 2_745
H32B H42B 3.1170 no 2_745
H32B H44 2.9531 no 2_745
H32B H46 3.4077 no 1_545
H32B H47 3.5961 no 1_545
H33A Br2 3.5840 no 2_745
H33A C42 3.0452 no 2_745
H33A C43 3.0374 no 2_745
H33A C48 3.0813 no 2_745
H33A H42A 3.5586 no 2_745
H33A H42B 2.2888 no 2_745
H33A H48 3.0885 no 2_745
H33A H64 3.3147 no 2_745
H33B C46 3.5783 no 1_545
H33B C64 3.1574 no 2_745
H33B C65 3.2047 no 2_745
H33B C66 3.4048 no 2_745
H33B H4 3.2058 no 2_645
H33B H42B 3.0197 no 2_745
H33B H46 2.6363 no 1_545
H33B H64 2.6962 no 2_745
H33B H65B 2.7755 no 2_745
H33B H66A 2.7795 no 2_745
H35 C29 3.1251 no 2_756
H35 H29A 2.2837 no 2_756
H35 H29B 3.1647 no 2_756
H35 H30 3.5803 no 2_756
H37 C13 3.3062 no 1_556
H37 C14 3.5995 no 1_556
H37 H13 2.5355 no 1_556
H37 H14 3.1367 no 1_556
H37 H29A 3.5546 no 2_756
H37 H29B 3.4377 no 2_756
H37 H30 3.4578 no 2_756
H37 H60 3.2929 no 2_756
H37 H61A 3.4308 no 2_756
H37 H61B 3.3499 no 2_756
H38 C13 3.5858 no 1_556
H38 C14 3.3036 no 1_556
H38 C61 3.1873 no 2_756
H38 C71 3.3119 no .
H38 H13 3.1912 no 1_556
H38 H14 2.6296 no 1_556
H38 H61A 3.0716 no 2_756
H38 H61B 2.4536 no 2_756
H39 C24 3.2827 no .
H39 C69 3.2263 no .
H39 C70 3.1717 no .
H39 C71 3.1123 no .
H39 H24A 3.0285 no .
H39 H24B 2.9997 no .
H39 H24C 3.2729 no .
H39 H54 3.4708 no 2_756
H40 Br1 3.2437 no .
H40 C24 3.4830 no .
H40 H24A 2.9012 no .
H40 H24C 3.2371 no .
H40 H53 3.1295 no 2_756
H42A Br1 2.6636 no .
H42A H32B 3.3803 no 2_755
H42A H33A 3.5586 no 2_755
H42B C33 3.0258 no 2_755
H42B H32B 3.1170 no 2_755
H42B H33A 2.2888 no 2_755
H42B H33B 3.0197 no 2_755
H44 Br1 2.8989 no .
H44 C24 3.4229 no .
H44 H11 3.0265 no .
H44 H12 3.5698 no .
H44 H24A 3.1295 no .
H44 H24C 2.8835 no .
H44 H32B 2.9531 no 2_755
H44 H53 3.3648 no 2_756
H45 C65 3.5054 no 2_755
H45 H5 3.3840 no 2_655
H45 H11 3.5858 no .
H45 H12 2.9112 no .
H45 H24C 3.2791 no .
H45 H31 3.5531 no 2_755
H45 H53 3.5601 no 2_756
H45 H65B 2.7167 no 2_755
H46 C32 3.1580 no 1_565
H46 C33 3.3202 no 1_565
H46 C65 3.5669 no 2_755
H46 C66 3.4499 no 2_755
H46 H28A 2.7059 no 1_565
H46 H31 3.3033 no 2_755
H46 H32A 2.4400 no 1_565
H46 H32B 3.4077 no 1_565
H46 H33B 2.6363 no 1_565
H46 H65B 2.8325 no 2_755
H46 H66A 2.7399 no 2_755
H47 C9 3.4511 no 2_755
H47 C10 2.8762 no 2_755
H47 C11 3.0247 no 2_755
H47 C12 3.3178 no 2_755
H47 C13 3.4736 no 2_755
H47 C14 3.3426 no 2_755
H47 C15 3.0476 no 2_755
H47 C32 3.5564 no 1_565
H47 H9A 3.0050 no 2_755
H47 H11 3.4681 no 2_755
H47 H15 3.5077 no 2_755
H47 H28A 3.5363 no 1_565
H47 H29B 3.4399 no 1_565
H47 H32A 2.6819 no 1_565
H47 H32B 3.5961 no 1_565
H47 H52 3.1890 no 2_756
H48 C9 3.3341 no 2_755
H48 C10 3.2836 no 2_755
H48 C15 2.9301 no 2_755
H48 H9A 3.0280 no 2_755
H48 H9B 3.1238 no 2_755
H48 H15 2.6786 no 2_755
H48 H33A 3.0885 no 2_755
H48 H52 3.0790 no 2_756
H49A C22 3.4260 no 2_756
H49A H21 3.1943 no 2_756
H49A H22 2.6628 no 2_756
H49A H28B 3.5771 no 2_756
H49A H29A 3.0129 no 2_756
H49B H21 3.5327 no 2_756
H51 C29 3.2862 no 2_756
H51 C58 3.3318 no 2_746
H51 H29A 2.9171 no 2_756
H51 H29B 2.7658 no 2_756
H51 H58A 2.6934 no 2_746
H51 H58C 3.1083 no 2_746
H52 C47 3.0954 no 2_746
H52 C48 3.0277 no 2_746
H52 C56 3.2820 no 2_746
H52 C58 3.3005 no 2_746
H52 H29B 3.0589 no 2_756
H52 H47 3.1890 no 2_746
H52 H48 3.0790 no 2_746
H52 H56 2.4821 no 2_746
H52 H58A 3.1134 no 2_746
H52 H58C 3.0311 no 2_746
H53 C39 3.3150 no 2_746
H53 C40 2.9984 no 2_746
H53 C41 3.3204 no 2_746
H53 C43 3.1102 no 2_746
H53 C44 2.9791 no 2_746
H53 C45 3.1270 no 2_746
H53 C46 3.4074 no 2_746
H53 C47 3.4774 no 2_746
H53 C48 3.3331 no 2_746
H53 H5 3.5059 no 1_656
H53 H24C 3.5584 no 2_746
H53 H40 3.1295 no 2_746
H53 H44 3.3648 no 2_746
H53 H45 3.5601 no 2_746
H54 C5 3.5210 no 1_656
H54 C6 3.0919 no 1_656
H54 C67 3.4323 no 2_746
H54 C69 3.4408 no 2_746
H54 H5 3.1761 no 1_656
H54 H6 2.2917 no 1_656
H54 H24C 3.5535 no 2_746
H54 H39 3.4708 no 2_746
H55 C67 3.1636 no 2_746
H55 C72 3.3851 no 1_655
H55 H6 3.1536 no 1_656
H55 H21 2.8232 no 2_756
H56 C52 3.1501 no 2_756
H56 H14 3.4912 no 2_755
H56 H15 3.4370 no 2_755
H56 H52 2.4821 no 2_756
H57A C67 3.5581 no 1_655
H57A C68 3.4638 no 1_655
H57A C72 3.3631 no 2_756
H57A H15 3.0354 no 2_755
H57B H16B 3.5442 no 2_756
H57B H22 2.7633 no 2_756
H57B H29A 3.5192 no 2_756
H57C C14 3.4335 no 2_755
H57C C71 3.2620 no 2_756
H57C C72 3.1780 no 2_756
H57C H14 2.7009 no 2_755
H57C H15 3.0640 no 2_755
H58A C36 3.4892 no 2_756
H58A C37 3.5689 no 2_756
H58A C38 3.5393 no 2_756
H58A C39 3.4350 no 2_756
H58A C40 3.3246 no 2_756
H58A C41 3.3727 no 2_756
H58A C51 3.1111 no 2_756
H58A C52 3.3418 no 2_756
H58A H14 3.5102 no 2_755
H58A H51 2.6934 no 2_756
H58A H52 3.1134 no 2_756
H58A H59 3.5783 no 2_756
H58A H60 3.5059 no 2_756
H58B H29A 3.2937 no 2_756
H58B H30 3.0839 no 2_756
H58B H59 3.0215 no 2_756
H58B H60 3.4892 no 2_756
H58C C51 3.0416 no 2_756
H58C C52 3.0002 no 2_756
H58C C60 3.3576 no 2_756
H58C H51 3.1083 no 2_756
H58C H52 3.0311 no 2_756
H58C H59 3.2001 no 2_756
H58C H60 2.5342 no 2_756
H59 Br1 3.5235 no .
H59 C58 3.4468 no 2_746
H59 H30 3.1055 no .
H59 H58A 3.5783 no 2_746
H59 H58B 3.0215 no 2_746
H59 H58C 3.2001 no 2_746
H60 C58 3.3191 no 2_746
H60 H37 3.2929 no 2_746
H60 H58A 3.5059 no 2_746
H60 H58B 3.4892 no 2_746
H60 H58C 2.5342 no 2_746
H61A C13 3.1103 no 2_745
H61A H13 2.5952 no 2_745
H61A H37 3.4308 no 2_746
H61A H38 3.0716 no 2_746
H61B C37 3.5172 no 2_746
H61B C38 3.0447 no 2_746
H61B H37 3.3499 no 2_746
H61B H38 2.4536 no 2_746
H62A C67 3.0658 no 2_746
H62A C68 3.4878 no 2_746
H62A C70 3.2207 no 1_655
H62A C71 3.4111 no 1_655
H62A C72 3.1673 no 1_655
H62B C16 3.5947 no 1_655
H62B C17 2.8359 no 1_655
H62B C18 2.8821 no 1_655
H62B C19 3.1315 no 1_655
H62B C20 3.3159 no 1_655
H62B C21 3.2586 no 1_655
H62B C22 3.0119 no 1_655
H62B H2 3.5748 no 1_655
H62B H16A 3.2404 no 1_655
H62B H18 3.3274 no 1_655
H62B H22 3.5180 no 1_655
H63 C69 3.5283 no 1_655
H63 C70 3.1916 no 1_655
H63 H2 2.7241 no 1_655
H63 H16A 3.2357 no 1_655
H63 H24B 3.1345 no 1_655
H63 H25B 3.1752 no 1_655
H64 C2 3.5729 no 1_655
H64 C4 3.2944 no 1_655
H64 C25 3.5962 no 1_655
H64 C26 3.5880 no 2_755
H64 C33 3.3274 no 2_755
H64 H2 2.7220 no 1_655
H64 H4 2.3990 no 1_655
H64 H25B 2.8648 no 1_655
H64 H25C 3.5823 no 1_655
H64 H26 3.1361 no 2_755
H64 H33A 3.3147 no 2_755
H64 H33B 2.6962 no 2_755
H65A C12 3.5055 no 2_745
H65A C18 3.2916 no 1_655
H65A C19 3.1573 no 1_655
H65A H4 3.5927 no 1_655
H65A H12 3.0830 no 2_745
H65A H13 3.4532 no 2_745
H65A H18 3.1887 no 1_655
H65A H19 2.9535 no 1_655
H65B C4 3.3092 no 1_655
H65B C45 3.3448 no 2_745
H65B C46 3.4142 no 2_745
H65B H4 2.5621 no 1_655
H65B H12 3.4759 no 2_745
H65B H33B 2.7755 no 2_755
H65B H45 2.7167 no 2_745
H65B H46 2.8325 no 2_745
H66A Br1 3.2941 no .
H66A C33 3.5488 no 2_755
H66A C46 3.3834 no 2_745
H66A H30 3.3265 no .
H66A H31 2.8992 no .
H66A H33B 2.7795 no 2_755
H66A H46 2.7399 no 2_745
H66B C12 3.1265 no 2_745
H66B C13 3.1552 no 2_745
H66B C30 3.2667 no .
H66B C31 3.2176 no .
H66B H12 2.5033 no 2_745
H66B H13 2.5762 no 2_745
H66B H30 2.6075 no .
H66B H31 2.5180 no .

loop_
_geom_torsion_atom_site_label_1
_geom_torsion_atom_site_label_2
_geom_torsion_atom_site_label_3
_geom_torsion_atom_site_label_4
_geom_torsion
_geom_torsion_publ_flag
_geom_torsion_site_symmetry_1
_geom_torsion_site_symmetry_3
_geom_torsion_site_symmetry_4
Br1 Ir1 C1 N1 91.9(6) no . . .
Br1 Ir1 C1 N2 -82.9(7) no . . .
Br1 Ir1 C26 C27 172.9(4) no . . .
Br1 Ir1 C26 C33 52.2(11) no . . .
Br1 Ir1 C30 C29 142.0(5) no . . .
Br1 Ir1 C30 C31 -96.3(3) no . . .
Br1 Ir1 C31 C30 84.0(4) no . . .
Br1 Ir1 C31 C32 -157.3(5) no . . .
C1 Ir1 C26 C27 -99.3(4) no . . .
C1 Ir1 C26 C33 139.9(6) no . . .
C26 Ir1 C1 N1 -67.8(7) no . . .
C26 Ir1 C1 N2 117.5(7) no . . .
C1 Ir1 C27 C26 83.5(4) no . . .
C1 Ir1 C27 C28 -155.8(6) no . . .
C27 Ir1 C1 N1 -106.6(7) no . . .
C27 Ir1 C1 N2 78.7(7) no . . .
C26 Ir1 C27 C26 0.0(4) no . . .
C26 Ir1 C27 C28 120.7(9) no . . .
C27 Ir1 C26 C27 -0.0(4) no . . .
C27 Ir1 C26 C33 -120.8(8) no . . .
C26 Ir1 C30 C29 -57.4(6) no . . .
C26 Ir1 C30 C31 64.2(4) no . . .
C30 Ir1 C26 C27 65.9(4) no . . .
C30 Ir1 C26 C33 -54.9(6) no . . .
C26 Ir1 C31 C30 -115.5(5) no . . .
C26 Ir1 C31 C32 3.1(6) no . . .
C31 Ir1 C26 C27 99.2(4) no . . .
C31 Ir1 C26 C33 -21.6(5) no . . .
C27 Ir1 C30 C29 -21.8(5) no . . .
C27 Ir1 C30 C31 99.8(4) no . . .
C30 Ir1 C27 C26 -113.9(5) no . . .
C30 Ir1 C27 C28 6.8(6) no . . .
C27 Ir1 C31 C30 -77.0(4) no . . .
C27 Ir1 C31 C32 41.6(6) no . . .
C31 Ir1 C27 C26 -77.5(4) no . . .
C31 Ir1 C27 C28 43.2(6) no . . .
C30 Ir1 C31 C30 0.0(4) no . . .
C30 Ir1 C31 C32 118.7(9) no . . .
C31 Ir1 C30 C29 -121.7(9) no . . .
C31 Ir1 C30 C31 0.0(5) no . . .
Br2 Ir2 C34 N3 99.7(6) no . . .
Br2 Ir2 C34 N4 -84.5(6) no . . .
Br2 Ir2 C59 C60 172.8(4) no . . .
Br2 Ir2 C59 C66 51.7(12) no . . .
Br2 Ir2 C63 C62 141.3(5) no . . .
Br2 Ir2 C63 C64 -95.6(4) no . . .
Br2 Ir2 C64 C63 84.9(4) no . . .
Br2 Ir2 C64 C65 -155.5(5) no . . .
C34 Ir2 C59 C60 -96.1(4) no . . .
C34 Ir2 C59 C66 142.9(6) no . . .
C59 Ir2 C34 N3 -58.8(7) no . . .
C59 Ir2 C34 N4 117.1(7) no . . .
C34 Ir2 C60 C59 86.6(4) no . . .
C34 Ir2 C60 C61 -154.6(6) no . . .
C60 Ir2 C34 N3 -98.9(7) no . . .
C60 Ir2 C34 N4 77.0(7) no . . .
C34 Ir2 C63 C62 58.5(13) no . . .
C34 Ir2 C63 C64 -178.3(8) no . . .
C63 Ir2 C34 N3 -177.5(8) no . . .
C63 Ir2 C34 N4 -1.6(16) no . . .
C59 Ir2 C60 C59 0.0(5) no . . .
C59 Ir2 C60 C61 118.8(9) no . . .
C60 Ir2 C59 C60 0.0(4) no . . .
C60 Ir2 C59 C66 -121.1(9) no . . .
C59 Ir2 C63 C62 -59.3(6) no . . .
C59 Ir2 C63 C64 63.9(5) no . . .
C63 Ir2 C59 C60 66.2(5) no . . .
C63 Ir2 C59 C66 -54.9(6) no . . .
C59 Ir2 C64 C63 -115.7(5) no . . .
C59 Ir2 C64 C65 3.9(5) no . . .
C64 Ir2 C59 C60 99.5(5) no . . .
C64 Ir2 C59 C66 -21.6(6) no . . .
C60 Ir2 C63 C62 -22.6(5) no . . .
C60 Ir2 C63 C64 100.6(4) no . . .
C63 Ir2 C60 C59 -113.3(4) no . . .
C63 Ir2 C60 C61 5.5(6) no . . .
C60 Ir2 C64 C63 -76.2(4) no . . .
C60 Ir2 C64 C65 43.4(6) no . . .
C64 Ir2 C60 C59 -77.0(4) no . . .
C64 Ir2 C60 C61 41.8(6) no . . .
C63 Ir2 C64 C63 0.0(4) no . . .
C63 Ir2 C64 C65 119.6(9) no . . .
C64 Ir2 C63 C62 -123.2(9) no . . .
C64 Ir2 C63 C64 0.0(5) no . . .
C1 N1 C8 C3 28.8(12) no . . .
C1 N1 C8 C7 -147.1(8) no . . .
C8 N1 C1 Ir1 157.7(7) no . . .
C8 N1 C1 N2 -26.9(12) no . . .
C1 N1 C9 C10 -123.5(8) no . . .
C9 N1 C1 Ir1 -5.6(11) no . . .
C9 N1 C1 N2 169.8(7) no . . .
C8 N1 C9 C10 72.8(9) no . . .
C9 N1 C8 C3 -168.1(7) no . . .
C9 N1 C8 C7 16.1(12) no . . .
C1 N2 C2 C3 44.2(11) no . . .
C1 N2 C2 C23 -79.0(10) no . . .
C2 N2 C1 Ir1 162.8(7) no . . .
C2 N2 C1 N1 -12.4(12) no . . .
C1 N2 C16 C17 -93.0(10) no . . .
C16 N2 C1 Ir1 -14.0(12) no . . .
C16 N2 C1 N1 170.8(7) no . . .
C2 N2 C16 C17 90.0(10) no . . .
C16 N2 C2 C3 -139.0(8) no . . .
C16 N2 C2 C23 97.8(9) no . . .
C34 N3 C41 C36 32.0(12) no . . .
C34 N3 C41 C40 -143.3(8) no . . .
C41 N3 C34 Ir2 151.0(7) no . . .
C41 N3 C34 N4 -25.3(11) no . . .
C34 N3 C42 C43 -129.8(8) no . . .
C42 N3 C34 Ir2 -10.5(11) no . . .
C42 N3 C34 N4 173.2(7) no . . .
C41 N3 C42 C43 68.4(10) no . . .
C42 N3 C41 C36 -166.3(7) no . . .
C42 N3 C41 C40 18.3(12) no . . .
C34 N4 C35 C36 50.1(11) no . . .
C34 N4 C35 C56 -76.5(10) no . . .
C35 N4 C34 Ir2 165.9(7) no . . .
C35 N4 C34 N3 -17.9(12) no . . .
C34 N4 C49 C50 -100.4(10) no . . .
C49 N4 C34 Ir2 -7.3(12) no . . .
C49 N4 C34 N3 168.9(7) no . . .
C35 N4 C49 C50 86.0(10) no . . .
C49 N4 C35 C36 -136.5(7) no . . .
C49 N4 C35 C56 96.9(9) no . . .
N2 C2 C3 C4 142.2(9) no . . .
N2 C2 C3 C8 -40.4(11) no . . .
N2 C2 C23 C24 -51.9(11) no . . .
N2 C2 C23 C25 -175.7(7) no . . .
C3 C2 C23 C24 -171.0(8) no . . .
C3 C2 C23 C25 65.2(10) no . . .
C23 C2 C3 C4 -95.1(11) no . . .
C23 C2 C3 C8 82.3(11) no . . .
C2 C3 C4 C5 174.2(9) no . . .
C2 C3 C8 N1 9.0(13) no . . .
C2 C3 C8 C7 -175.2(8) no . . .
C4 C3 C8 N1 -173.5(9) no . . .
C4 C3 C8 C7 2.3(15) no . . .
C8 C3 C4 C5 -3.1(15) no . . .
C3 C4 C5 C6 0.1(16) no . . .
C4 C5 C6 C7 4.0(17) no . . .
C5 C6 C7 C8 -4.8(17) no . . .
C6 C7 C8 N1 177.3(9) no . . .
C6 C7 C8 C3 1.6(15) no . . .
N1 C9 C10 C11 51.1(11) no . . .
N1 C9 C10 C15 -134.0(8) no . . .
C9 C10 C11 C12 174.5(7) no . . .
C9 C10 C15 C14 -173.9(8) no . . .
C11 C10 C15 C14 1.1(14) no . . .
C15 C10 C11 C12 -0.5(13) no . . .
C10 C11 C12 C13 -0.1(14) no . . .
C11 C12 C13 C14 0.2(15) no . . .
C12 C13 C14 C15 0.3(15) no . . .
C13 C14 C15 C10 -1.1(15) no . . .
N2 C16 C17 C18 -20.1(13) no . . .
N2 C16 C17 C22 159.8(8) no . . .
C16 C17 C18 C19 -179.1(8) no . . .
C16 C17 C22 C21 179.0(9) no . . .
C18 C17 C22 C21 -1.1(17) no . . .
C22 C17 C18 C19 1.0(15) no . . .
C17 C18 C19 C20 -0.6(16) no . . .
C18 C19 C20 C21 0.4(19) no . . .
C19 C20 C21 C22 -0(2) no . . .
C20 C21 C22 C17 1(2) no . . .
Ir1 C26 C27 Ir1 0.0 no . . .
Ir1 C26 C27 C28 -107.4(9) no . . .
Ir1 C26 C33 C32 37.4(9) no . . .
C27 C26 C33 C32 -43.3(12) no . . .
C33 C26 C27 Ir1 103.3(9) no . . .
C33 C26 C27 C28 -4.1(15) no . . .
Ir1 C27 C28 C29 9.3(10) no . . .
C26 C27 C28 C29 92.2(11) no . . .
C27 C28 C29 C30 -28.4(12) no . . .
C28 C29 C30 Ir1 33.3(10) no . . .
C28 C29 C30 C31 -49.0(13) no . . .
Ir1 C30 C31 Ir1 0.0 no . . .
Ir1 C30 C31 C32 -104.2(8) no . . .
C29 C30 C31 Ir1 102.3(9) no . . .
C29 C30 C31 C32 -1.9(15) no . . .
Ir1 C31 C32 C33 15.5(9) no . . .
C30 C31 C32 C33 95.6(10) no . . .
C31 C32 C33 C26 -34.2(10) no . . .
N4 C35 C36 C37 141.1(9) no . . .
N4 C35 C36 C41 -39.7(10) no . . .
N4 C35 C56 C57 -47.1(10) no . . .
N4 C35 C56 C58 -170.7(7) no . . .
C36 C35 C56 C57 -169.3(7) no . . .
C36 C35 C56 C58 67.0(10) no . . .
C56 C35 C36 C37 -92.9(11) no . . .
C56 C35 C36 C41 86.3(10) no . . .
C35 C36 C37 C38 179.0(9) no . . .
C35 C36 C41 N3 4.8(13) no . . .
C35 C36 C41 C40 -179.6(8) no . . .
C37 C36 C41 N3 -176.0(9) no . . .
C37 C36 C41 C40 -0.4(15) no . . .
C41 C36 C37 C38 -0.2(16) no . . .
C36 C37 C38 C39 -0.1(17) no . . .
C37 C38 C39 C40 0.9(17) no . . .
C38 C39 C40 C41 -1.5(16) no . . .
C39 C40 C41 N3 176.6(9) no . . .
C39 C40 C41 C36 1.3(15) no . . .
N3 C42 C43 C44 -123.0(8) no . . .
N3 C42 C43 C48 60.7(11) no . . .
C42 C43 C44 C45 -175.9(8) no . . .
C42 C43 C48 C47 174.8(7) no . . .
C44 C43 C48 C47 -1.6(13) no . . .
C48 C43 C44 C45 0.5(14) no . . .
C43 C44 C45 C46 2.2(14) no . . .
C44 C45 C46 C47 -4.1(14) no . . .
C45 C46 C47 C48 3.1(15) no . . .
C46 C47 C48 C43 -0.2(14) no . . .
N4 C49 C50 C51 -25.2(13) no . . .
N4 C49 C50 C55 155.3(8) no . . .
C49 C50 C51 C52 -178.9(8) no . . .
C49 C50 C55 C54 178.7(9) no . . .
C51 C50 C55 C54 -0.8(16) no . . .
C55 C50 C51 C52 0.6(15) no . . .
C50 C51 C52 C53 0.6(16) no . . .
C51 C52 C53 C54 -1.6(17) no . . .
C52 C53 C54 C55 1.3(19) no . . .
C53 C54 C55 C50 -0.1(19) no . . .
Ir2 C59 C60 Ir2 -0.0 no . . .
Ir2 C59 C60 C61 -107.0(8) no . . .
Ir2 C59 C66 C65 35.6(9) no . . .
C60 C59 C66 C65 -47.6(13) no . . .
C66 C59 C60 Ir2 105.8(10) no . . .
C66 C59 C60 C61 -1.3(15) no . . .
Ir2 C60 C61 C62 12.3(10) no . . .
C59 C60 C61 C62 92.4(11) no . . .
C60 C61 C62 C63 -31.7(11) no . . .
C61 C62 C63 Ir2 35.9(10) no . . .
C61 C62 C63 C64 -46.0(13) no . . .
Ir2 C63 C64 Ir2 0.000(11) no . . .
Ir2 C63 C64 C65 -104.3(8) no . . .
C62 C63 C64 Ir2 101.7(10) no . . .
C62 C63 C64 C65 -2.6(16) no . . .
Ir2 C64 C65 C66 14.2(10) no . . .
C63 C64 C65 C66 95.2(11) no . . .
C64 C65 C66 C59 -31.8(11) no . . .
C68 C67 C72 C71 78(10) no . 2_656 2_656
C72 C67 C68 C69 168(4) no 2_656 . .
C67 C68 C69 C70 177(3) no . . .
C68 C69 C70 C71 -97(5) no . . .
C69 C70 C71 C72 157(4) no . . .
C70 C71 C72 C67 36(13) no . . 2_646
